data_4135125
loop_
_publ_author_name
'Haase, Frederik'
'Craig, Gavin A.'
'Bonneau, Mickaele'
'Sugimoto, Kunihisa'
'Furukawa, Shuhei'

_publ_section_title
;
 A pseudo five-fold symmetrical ligand drives geometric frustration in
 porous metal-organic and hydrogen bonded frameworks.
;
_journal_name_full 'Journal of the American Chemical Society'
_journal_paper_doi 10.1021/jacs.0c04450
_journal_year 2020
_chemical_formula_moiety 'C39 H20 Cu2 N O12'
_chemical_formula_sum 'C39 H23 Cu2 N O10'
_chemical_formula_weight 792.66
_space_group_crystal_system orthorhombic
_space_group_IT_number 33
_space_group_name_Hall 'P 2c -2n'
_space_group_name_H-M_alt 'P n a 21'
_atom_sites_solution_hydrogens geom
_audit_creation_date 2019-11-19
_audit_creation_method
;
Olex2 1.3
(compiled Sep 10 2019 10:52:38 for OlexSys, GUI svn.r5938)
;
_cell_angle_alpha 90
_cell_angle_beta 90
_cell_angle_gamma 90
_cell_formula_units_Z 8
_cell_length_a 28.6889(3)
_cell_length_b 21.1660(2)
_cell_length_c 14.4751(2)
_cell_measurement_reflns_used 160988
_cell_measurement_temperature 100
_cell_measurement_theta_max 29.5480
_cell_measurement_theta_min 1.9510
_cell_volume 8789.70(17)
_computing_cell_refinement 'CrysAlisPro 1.171.40.53 (Rigaku OD, 2019)'
_computing_data_collection 'CrysAlisPro 1.171.40.53 (Rigaku OD, 2019)'
_computing_data_reduction 'CrysAlisPro 1.171.40.53 (Rigaku OD, 2019)'
_computing_molecular_graphics 'Olex2 1.3 (Dolomanov et al., 2009)'
_computing_publication_material 'Olex2 1.3 (Dolomanov et al., 2009)'
_computing_structure_refinement 'ShelXL 2018/3 (Sheldrick, 2015)'
_computing_structure_solution 'SHELXT 2018/2 (Sheldrick, 2018)'
_diffrn_ambient_temperature 293(2)
_diffrn_detector 'CCD plate'
_diffrn_detector_area_resol_mean 5.8140
_diffrn_measured_fraction_theta_full 1.000
_diffrn_measured_fraction_theta_max 0.957
_diffrn_measurement_details
;
List of Runs (angles in degrees, time in seconds):

  # Type    Start    End  Width  t~exp~   \w     \q     \k     \f   Frames
--------------------------------------------------------------------------
  1  \w    -85.00  93.00   0.50   24.00    --    4.00  45.00 143.13  356
  2  \w    -85.00  93.00   0.50   24.00    --    4.00  45.00 120.00  356
  3  \w     52.00  93.00   0.50   24.00    --    4.00  45.00  30.00   82
  4  \w     28.00  93.00   0.50   24.00    --    4.00  45.00  60.00  130
  5  \w    -18.00  93.00   0.50   24.00    --    4.00  45.00  90.00  222
  6  \w     31.00  57.00   0.50   24.00    --    4.00  45.00 120.00   52
  7  \w    -28.00   4.00   0.50   24.00    --    4.00  45.00  60.00   64
  8  \w   -102.00  76.00   0.50   24.00    --  -13.20  45.00 178.94  356
  9  \w     -6.00  67.00   0.50   24.00    --  -13.20  45.00  90.00  146
 10  \w   -102.00 -56.00   0.50   24.00    --  -13.20  45.00  90.00   92
 11  \w   -102.00 -32.00   0.50   24.00    --  -13.20  45.00 120.00  140
 12  \w   -102.00  57.00   0.50   24.00    --  -13.20  45.00  30.00  318
 13  \w   -102.00 -69.00   0.50   24.00    --  -13.20  45.00 150.00   66
 14  \w     45.00  71.00   0.50   24.00    --  -13.20  45.00 150.00   52
 15  \w    -62.00  38.00   0.50   24.00    --  -13.20  45.00 150.00  200
 16  \w   -102.00  74.00   0.50   24.00    --  -13.20  45.00 -17.66  352
;
_diffrn_measurement_device 'four-circle diffractometer'
_diffrn_measurement_device_type 'XtaLAB AFC10 (RCD3): fixed-chi single'
_diffrn_measurement_method '\w scans'
_diffrn_orient_matrix_type 'CrysAlisPro convention (1999,Acta A55,543-557)'
_diffrn_orient_matrix_UB_11 0.0110627000
_diffrn_orient_matrix_UB_12 0.0431966000
_diffrn_orient_matrix_UB_13 -0.0050417000
_diffrn_orient_matrix_UB_21 0.0181251000
_diffrn_orient_matrix_UB_22 -0.0224693000
_diffrn_orient_matrix_UB_23 -0.0168695000
_diffrn_orient_matrix_UB_31 -0.0126343000
_diffrn_orient_matrix_UB_32 0.0056984000
_diffrn_orient_matrix_UB_33 -0.0285170000
_diffrn_radiation_monochromator mirror
_diffrn_radiation_probe x-ray
_diffrn_radiation_type 'Mo K\a'
_diffrn_radiation_wavelength 0.71073
_diffrn_reflns_av_R_equivalents 0.0304
_diffrn_reflns_av_unetI/netI 0.0194
_diffrn_reflns_Laue_measured_fraction_full 1.000
_diffrn_reflns_Laue_measured_fraction_max 0.957
_diffrn_reflns_limit_h_max 34
_diffrn_reflns_limit_h_min -38
_diffrn_reflns_limit_k_max 28
_diffrn_reflns_limit_k_min -29
_diffrn_reflns_limit_l_max 20
_diffrn_reflns_limit_l_min -20
_diffrn_reflns_number 313645
_diffrn_reflns_point_group_measured_fraction_full 1.000
_diffrn_reflns_point_group_measured_fraction_max 0.933
_diffrn_reflns_theta_full 25.242
_diffrn_reflns_theta_max 29.847
_diffrn_reflns_theta_min 1.704
_diffrn_source 'Rotating-anode X-ray tube'
_diffrn_source_type 'Rigaku (Mo) X-ray Source'
_exptl_absorpt_coefficient_mu 1.016
_exptl_absorpt_correction_T_max 1.00000
_exptl_absorpt_correction_T_min 0.85795
_exptl_absorpt_correction_type multi-scan
_exptl_absorpt_process_details
;
CrysAlisPro 1.171.40.53 (Rigaku Oxford Diffraction, 2019)
Empirical absorption correction using spherical harmonics,
 implemented in SCALE3 ABSPACK scaling algorithm.
;
_exptl_crystal_colour 'clear light green'
_exptl_crystal_density_diffrn 1.198
_exptl_crystal_description rhombohedral
_exptl_crystal_F_000 3216
_exptl_crystal_size_max 0.15
_exptl_crystal_size_mid 0.1
_exptl_crystal_size_min 0.08
_refine_diff_density_max 1.877
_refine_diff_density_min -0.569
_refine_diff_density_rms 0.095
_refine_ls_abs_structure_details
;
 Refined as an inversion twin.
;
_refine_ls_abs_structure_Flack 0.182(14)
_refine_ls_extinction_method none
_refine_ls_goodness_of_fit_ref 1.041
_refine_ls_hydrogen_treatment constr
_refine_ls_matrix_type full
_refine_ls_number_parameters 968
_refine_ls_number_reflns 23585
_refine_ls_number_restraints 419
_refine_ls_restrained_S_all 1.034
_refine_ls_R_factor_all 0.0715
_refine_ls_R_factor_gt 0.0564
_refine_ls_shift/su_max 0.001
_refine_ls_shift/su_mean 0.000
_refine_ls_structure_factor_coef Fsqd
_refine_ls_weighting_details 'w=1/[\s^2^(Fo^2^)+(0.0997P)^2^+8.0569P] where P=(Fo^2^+2Fc^2^)/3'
_refine_ls_weighting_scheme calc
_refine_ls_wR_factor_gt 0.1555
_refine_ls_wR_factor_ref 0.1680
_reflns_Friedel_coverage 0.880
_reflns_Friedel_fraction_full 1.000
_reflns_Friedel_fraction_max 0.908
_reflns_number_gt 18962
_reflns_number_total 23585
_reflns_threshold_expression 'I > 2\s(I)'
_cod_data_source_file ja0c04450_si_004.cif
_cod_data_source_block fhf117f_sq
_cod_database_code 4135125
_shelx_shelxl_version_number 2018/3
_chemical_oxdiff_formula 'C156 H80 N4 O40 Cu8'
_shelx_space_group_comment
;
The symmetry employed for this shelxl refinement is uniquely defined
by the following loop, which should always be used as a source of
symmetry information in preference to the above space-group names.
They are only intended as comments.
;
_shelx_estimated_absorpt_t_max 0.923
_shelx_estimated_absorpt_t_min 0.862
_reflns_odcompleteness_completeness 99.93
_reflns_odcompleteness_iscentric 1
_reflns_odcompleteness_theta 27.04
_olex2_refinement_description
;
1. Twinned data refinement
 Scales: 0.818(14)
 0.182(14)
2. Fixed Uiso
 At 1.2 times of:
  All C(H) groups
3. Shared sites
{N1A, C1B}
{N1B, C1A}
{N2A, C40B}
{N2B, C40A}
4. Restrained distances
 C42-C64A \\sim C42-C64B
 with sigma of 0.02
 C70A-O17A \\sim C70A-O18A \\sim C70B-O17B \\sim C70B-O18B
 with sigma of 0.02
 O17A-O18A \\sim O17B-O18B
 with sigma of 0.02
 C67A-C70A \\sim C67B-C70B
 with sigma of 0.02
 C4-C26A \\sim C4-C26B
 with sigma of 0.02
 C32A-O7A \\sim C32A-O8A \\sim C32B-O7B \\sim C32B-O8B
 with sigma of 0.02
 O7A-O8A \\sim O7B-O8B
 with sigma of 0.02
 C29A-C32A \\sim C29B-C32B
 with sigma of 0.02
5. Restrained planarity
 C67A, C70A, O17A, O18A
 with sigma of 0.1
 C67B, C70B, O17B, O18B
 with sigma of 0.1
 C29A, C32A, O7A, O8A
 with sigma of 0.1
 C29B, C32B, O7B, O8B
 with sigma of 0.1
6. Uiso/Uaniso restraints and constraints
C26A \\sim C27A \\sim C29A \\sim C28A \\sim C30A \\sim C31A \\sim C32A \\sim
O7A \\sim O8A \\sim C26B \\sim C27B \\sim C29B \\sim C28B \\sim C30B \\sim C31B
\\sim C32B \\sim O7B \\sim O8B: within 2A with sigma of 0.04 and sigma for
terminal atoms of 0.08 within 2A
Uanis(O23A) = Uanis(O23B)
Uanis(C64A) = Uanis(C65A) = Uanis(C66A) = Uanis(C67A) = Uanis(C68A) =
Uanis(C69A) = Uanis(C70A) = Uanis(O17A) = Uanis(O18A)
Uanis(C64B) = Uanis(C65B) = Uanis(C66B) = Uanis(C67B) = Uanis(C68B) =
Uanis(C69B) = Uanis(C70B) = Uanis(O17B) = Uanis(O18B)
Uanis(O24A) = Uanis(O24B)
Uanis(N1A) = Uanis(C1A) = Uanis(N1B) = Uanis(C1B)
Uanis(N2A) = Uanis(C40A) = Uanis(N2B) = Uanis(C40B)
Uanis(C26A) = Uanis(C26B)
Uanis(O7A) = Uanis(O7B) = Uanis(O8A) = Uanis(O8B)
7. Rigid body (RIGU) restrains
 C26A, C27A, C29A, C28A, C30A, C31A, C32A, O7A, O8A, C26B, C27B, C29B, C28B,
 C30B, C31B, C32B, O7B, O8B
 with sigma for 1-2 distances of 0.004 and sigma for 1-3 distances of 0.004
8. Others
 Sof(O23B)=1-FVAR(1)
 Sof(O23A)=FVAR(1)
 Sof(O17B)=Sof(O18B)=Sof(C70B)=Sof(C64B)=Sof(C65B)=Sof(H65B)=Sof(C66B)=
 Sof(H66B)=Sof(C67B)=Sof(C68B)=Sof(H68B)=Sof(C69B)=Sof(H69B)=1-FVAR(2)
 Sof(O17A)=Sof(O18A)=Sof(C70A)=Sof(C64A)=Sof(C65A)=Sof(H65A)=Sof(C66A)=
 Sof(H66A)=Sof(C67A)=Sof(C68A)=Sof(H68A)=Sof(C69A)=Sof(H69A)=FVAR(2)
 Sof(O7B)=Sof(O8B)=Sof(C32B)=Sof(C26B)=Sof(C27B)=Sof(H27B)=Sof(C29B)=Sof(H29B)=
 Sof(C28B)=Sof(C30B)=Sof(H30B)=Sof(C31B)=Sof(H31B)=1-FVAR(3)
 Sof(O7A)=Sof(O8A)=Sof(C32A)=Sof(C26A)=Sof(C27A)=Sof(H27A)=Sof(C29A)=Sof(H29A)=
 Sof(C28A)=Sof(C30A)=Sof(H30A)=Sof(C31A)=Sof(H31A)=FVAR(3)
 Sof(O24B)=1-FVAR(4)
 Sof(O24A)=FVAR(4)
 Sof(N1B)=Sof(C1B)=1-FVAR(5)
 Sof(N1A)=Sof(C1A)=FVAR(5)
 Sof(N2B)=Sof(C40B)=1-FVAR(6)
 Sof(N2A)=Sof(C40A)=FVAR(6)
9.a Aromatic/amide H refined with riding coordinates:
 C27A(H27A), C29A(H29A), C30A(H30A), C31A(H31A), C27B(H27B), C29B(H29B),
 C30B(H30B), C31B(H31B), C65A(H65A), C66A(H66A), C68A(H68A), C69A(H69A),
 C65B(H65B), C66B(H66B), C68B(H68B), C69B(H69B), C6(H6), C7(H7), C9(H9),
 C10(H10), C13(H13), C14(H14), C16(H16), C17(H17), C20(H20), C21(H21), C23(H23),
  C24(H24), C34(H34), C35(H35), C37(H37), C38(H38), C45(H45), C46(H46),
 C48(H48), C49(H49), C53(H53), C54(H54), C55(H55), C56(H56), C58(H58), C59(H59),
  C61(H61), C62(H62), C72(H72), C73(H73), C75(H75), C76(H76)
9.b Fitted hexagon refined as free rotating group:
 C26A(C27A,C29A,C28A,C30A,C31A), C26B(C27B,C29B,C28B,C30B,C31B), C64A(C65A,
 C66A,C67A,C68A,C69A), C64B(C65B,C66B,C67B,C68B,C69B)
;
_platon_squeeze_void_probe_radius 1.20
_olex2_submission_special_instructions 'No special instructions were received'
_oxdiff_exptl_absorpt_empirical_details
;
Empirical correction (ABSPACK) includes:
- Absorption correction using spherical harmonics
- Frame scaling
;
_oxdiff_exptl_absorpt_empirical_full_max 1.256
_oxdiff_exptl_absorpt_empirical_full_min 0.841

loop_
_space_group_symop_operation_xyz
'x, y, z'
'-x, -y, z+1/2'
'x+1/2, -y+1/2, z'
'-x+1/2, y+1/2, z+1/2'

loop_
_atom_site_label
_atom_site_type_symbol
_atom_site_fract_x
_atom_site_fract_y
_atom_site_fract_z
_atom_site_U_iso_or_equiv
_atom_site_adp_type
_atom_site_occupancy
_atom_site_site_symmetry_order
_atom_site_calc_flag
_atom_site_refinement_flags_posn
_atom_site_refinement_flags_adp
_atom_site_refinement_flags_occupancy
_atom_site_disorder_assembly
_atom_site_disorder_group
Cu1 Cu 0.07337(2) 0.48522(3) 0.56437(5) 0.02887(14) Uani 1 1 d . . . . .
Cu2 Cu 0.07336(2) 0.51573(3) 0.38778(5) 0.03026(14) Uani 1 1 d . . . . .
Cu3 Cu 0.47454(2) 0.51735(3) 0.39766(7) 0.04268(19) Uani 1 1 d . . . . .
Cu4 Cu 0.46618(2) 0.48460(3) 0.59728(6) 0.03837(18) Uani 1 1 d . . . . .
O1 O 0.11515(12) 0.58176(16) 0.4229(3) 0.0377(9) Uani 1 1 d . . . . .
O2 O 0.12376(11) 0.54919(16) 0.5693(3) 0.0365(8) Uani 1 1 d . . . . .
O3 O 0.42282(15) 0.5700(2) 0.4385(4) 0.0550(12) Uani 1 1 d . . . . .
O4 O 0.43441(13) 0.56542(17) 0.5915(4) 0.0449(10) Uani 1 1 d . . . . .
O5 O 0.52758(12) 0.9490(2) 0.5889(3) 0.0465(10) Uani 1 1 d . . . . .
O6 O 0.51655(12) 0.93473(17) 0.4378(3) 0.0386(9) Uani 1 1 d . . . . .
O7A O 0.3226(5) 1.1898(5) 0.7073(12) 0.103(3) Uani 0.510(8) 1 d D U P A 1
O8A O 0.2494(6) 1.1993(6) 0.6764(13) 0.103(3) Uani 0.510(8) 1 d D U P A 1
C32A C 0.2837(6) 1.1664(6) 0.6884(10) 0.060(3) Uani 0.510(8) 1 d D U P A 1
C26A C 0.2790(6) 0.9688(6) 0.623(2) 0.030(2) Uani 0.510(8) 1 d DG U P A 1
C27A C 0.3161(5) 0.9926(5) 0.6746(14) 0.036(3) Uani 0.510(8) 1 d G U P A 1
H27A H 0.339351 0.965600 0.695484 0.043 Uiso 0.510(8) 1 calc R U P A 1
C29A C 0.3183(4) 1.0568(5) 0.6945(10) 0.044(3) Uani 0.510(8) 1 d DG U P A 1
H29A H 0.343077 1.072701 0.728763 0.053 Uiso 0.510(8) 1 calc R U P A 1
C28A C 0.2835(5) 1.0972(4) 0.6632(12) 0.045(3) Uani 0.510(8) 1 d G U P A 1
C30A C 0.2465(5) 1.0734(8) 0.6120(16) 0.057(4) Uani 0.510(8) 1 d G U P A 1
H30A H 0.223189 1.100379 0.591044 0.069 Uiso 0.510(8) 1 calc R U P A 1
C31A C 0.2442(7) 1.0092(9) 0.592(2) 0.050(4) Uani 0.510(8) 1 d G U P A 1
H31A H 0.219462 0.993277 0.557763 0.060 Uiso 0.510(8) 1 calc R U P A 1
O7B O 0.2825(6) 1.1908(5) 0.7540(13) 0.103(3) Uani 0.490(8) 1 d D U P A 2
O8B O 0.2231(6) 1.1950(5) 0.6655(13) 0.103(3) Uani 0.490(8) 1 d D U P A 2
C32B C 0.2567(5) 1.1670(5) 0.6956(11) 0.055(4) Uani 0.490(8) 1 d D U P A 2
C26B C 0.2699(7) 0.9709(6) 0.6287(19) 0.030(2) Uani 0.490(8) 1 d DG U P A 2
C27B C 0.3034(5) 0.9985(5) 0.6852(15) 0.037(4) Uani 0.490(8) 1 d G U P A 2
H27B H 0.327232 0.974051 0.709885 0.044 Uiso 0.490(8) 1 calc R U P A 2
C29B C 0.3011(4) 1.0627(6) 0.7048(12) 0.044(4) Uani 0.490(8) 1 d DG U P A 2
H29B H 0.323504 1.081232 0.742605 0.053 Uiso 0.490(8) 1 calc R U P A 2
C28B C 0.2655(4) 1.0993(5) 0.6679(14) 0.045(4) Uani 0.490(8) 1 d G U P A 2
C30B C 0.2320(6) 1.0717(8) 0.6114(17) 0.053(5) Uani 0.490(8) 1 d G U P A 2
H30B H 0.208144 1.096126 0.586675 0.063 Uiso 0.490(8) 1 calc R U P A 2
C31B C 0.2342(7) 1.0074(9) 0.592(2) 0.040(4) Uani 0.490(8) 1 d G U P A 2
H31B H 0.211871 0.988944 0.553953 0.048 Uiso 0.490(8) 1 calc R U P A 2
O9 O 0.02420(12) 0.97219(18) 0.6195(4) 0.0465(11) Uani 1 1 d . . . . .
O10 O 0.02214(17) 0.9321(3) 0.4781(5) 0.0727(16) Uani 1 1 d . . . . .
O11 O 0.43714(13) 0.43910(18) 0.4034(4) 0.0516(12) Uani 1 1 d . . . . .
O12 O 0.41343(14) 0.43635(18) 0.5506(4) 0.0459(10) Uani 1 1 d . . . . .
O13 O 0.11611(12) 0.41973(16) 0.5280(3) 0.0417(10) Uani 1 1 d . . . . .
O14 O 0.12450(11) 0.45252(16) 0.3825(3) 0.0399(9) Uani 1 1 d . . . . .
O15 O 0.02764(13) 0.03248(19) 0.3613(4) 0.0471(11) Uani 1 1 d . . . . .
O16 O 0.05517(14) -0.02575(19) 0.2448(3) 0.0457(10) Uani 1 1 d . . . . .
O17A O 0.2486(4) -0.1963(4) 0.3042(10) 0.087(2) Uani 0.562(11) 1 d D . P B 3
O18A O 0.2967(4) -0.1853(4) 0.2028(9) 0.087(2) Uani 0.562(11) 1 d D . P B 3
C70A C 0.2740(5) -0.1624(5) 0.2635(11) 0.087(2) Uani 0.562(11) 1 d D . P B 3
C64A C 0.2844(6) 0.0338(3) 0.3237(12) 0.087(2) Uani 0.562(11) 1 d DG . P B 3
C65A C 0.2530(6) -0.0041(5) 0.3714(12) 0.087(2) Uani 0.562(11) 1 d G . P B 3
H65A H 0.233447 0.013585 0.415698 0.104 Uiso 0.562(11) 1 calc R U P B 3
C66A C 0.2508(5) -0.0685(4) 0.3530(11) 0.087(2) Uani 0.562(11) 1 d G . P B 3
H66A H 0.229786 -0.093871 0.384930 0.104 Uiso 0.562(11) 1 calc R U P B 3
C67A C 0.2800(5) -0.0950(3) 0.2869(11) 0.087(2) Uani 0.562(11) 1 d DG . P B 3
C68A C 0.3114(5) -0.0571(4) 0.2392(10) 0.087(2) Uani 0.562(11) 1 d G . P B 3
H68A H 0.330924 -0.074758 0.194923 0.104 Uiso 0.562(11) 1 calc R U P B 3
C69A C 0.3136(6) 0.0073(4) 0.2576(11) 0.087(2) Uani 0.562(11) 1 d G . P B 3
H69A H 0.334585 0.032699 0.225690 0.104 Uiso 0.562(11) 1 calc R U P B 3
O17B O 0.2693(4) -0.1988(5) 0.2725(8) 0.0528(19) Uani 0.438(11) 1 d D . P B 4
O18B O 0.3369(4) -0.1831(4) 0.2390(7) 0.0528(19) Uani 0.438(11) 1 d D . P B 4
C70B C 0.2996(5) -0.1618(6) 0.2620(10) 0.0528(19) Uani 0.438(11) 1 d D . P B 4
C64B C 0.2831(6) 0.0325(4) 0.3271(10) 0.0528(19) Uani 0.438(11) 1 d DG . P B 4
C65B C 0.2515(5) -0.0113(5) 0.3614(9) 0.0528(19) Uani 0.438(11) 1 d G . P B 4
H65B H 0.226858 0.002018 0.398482 0.063 Uiso 0.438(11) 1 calc R U P B 4
C66B C 0.2565(4) -0.0750(5) 0.3404(9) 0.0528(19) Uani 0.438(11) 1 d G . P B 4
H66B H 0.235350 -0.104316 0.363429 0.063 Uiso 0.438(11) 1 calc R U P B 4
C67B C 0.2933(4) -0.0949(3) 0.2851(8) 0.0528(19) Uani 0.438(11) 1 d DG . P B 4
C68B C 0.3250(4) -0.0511(5) 0.2507(8) 0.0528(19) Uani 0.438(11) 1 d G . P B 4
H68B H 0.349566 -0.064471 0.213677 0.063 Uiso 0.438(11) 1 calc R U P B 4
C69B C 0.3199(5) 0.0126(5) 0.2717(9) 0.0528(19) Uani 0.438(11) 1 d G . P B 4
H69B H 0.341075 0.041864 0.248729 0.063 Uiso 0.438(11) 1 calc R U P B 4
O19 O 0.52818(12) 0.05062(19) 0.3652(3) 0.0405(9) Uani 1 1 d . . . . .
O21 O 0.0658(2) 0.4588(3) 0.7081(4) 0.0781(17) Uani 1 1 d . . . . .
O22 O 0.0686(2) 0.5436(3) 0.2437(4) 0.0725(16) Uani 1 1 d . . . . .
O23A O 0.4454(4) 0.5435(5) 0.2598(10) 0.070(2) Uani 0.461(8) 1 d . . P C 5
O23B O 0.4848(3) 0.5901(5) 0.3092(8) 0.070(2) Uani 0.539(8) 1 d . . P C 6
O24A O 0.528(5) 0.425(5) 0.629(13) 0.087(3) Uani 0.046(13) 1 d . . P D 7
O24B O 0.5040(2) 0.4083(2) 0.5941(6) 0.087(3) Uani 0.954(13) 1 d . . P D 8
N1A N 0.29811(14) 0.8023(2) 0.5729(4) 0.0385(8) Uani 0.53(4) 1 d . . P E 9
C1A C 0.24955(14) 0.8024(2) 0.5699(4) 0.0385(8) Uani 0.53(4) 1 d . . P E 9
N1B N 0.24955(14) 0.8024(2) 0.5699(4) 0.0385(8) Uani 0.47(4) 1 d . . P E 10
C1B C 0.29811(14) 0.8023(2) 0.5729(4) 0.0385(8) Uani 0.47(4) 1 d . . P E 10
N2A N 0.29816(13) 0.20180(19) 0.3839(4) 0.0376(8) Uani 0.69(4) 1 d . . P F 11
C40A C 0.25035(14) 0.1989(2) 0.3806(4) 0.0376(8) Uani 0.69(4) 1 d . . P F 11
N2B N 0.25035(14) 0.1989(2) 0.3806(4) 0.0376(8) Uani 0.31(4) 1 d . . P F 12
C40B C 0.29816(13) 0.20180(19) 0.3839(4) 0.0376(8) Uani 0.31(4) 1 d . . P F 12
C2 C 0.23424(15) 0.8628(2) 0.5908(5) 0.0356(12) Uani 1 1 d . . . . .
C3 C 0.31286(14) 0.8631(2) 0.5957(4) 0.0313(10) Uani 1 1 d . . . . .
C4 C 0.27414(14) 0.9017(2) 0.6066(4) 0.0329(11) Uani 1 1 d D . . . .
C5 C 0.22138(16) 0.7459(2) 0.5541(5) 0.0387(12) Uani 1 1 d . . . . .
C6 C 0.2009(3) 0.7354(3) 0.4678(7) 0.072(2) Uani 1 1 d . . . . .
H6 H 0.206687 0.763287 0.419430 0.086 Uiso 1 1 calc R U . . .
C7 C 0.1716(3) 0.6833(3) 0.4537(6) 0.067(2) Uani 1 1 d . . . . .
H7 H 0.156372 0.678571 0.397325 0.080 Uiso 1 1 calc R U . . .
C8 C 0.16515(16) 0.6402(2) 0.5199(4) 0.0361(11) Uani 1 1 d . . . . .
C9 C 0.1881(2) 0.6473(3) 0.6054(5) 0.0462(13) Uani 1 1 d . . . . .
H9 H 0.184152 0.617514 0.652007 0.055 Uiso 1 1 calc R U . . .
C10 C 0.2165(2) 0.6993(3) 0.6189(6) 0.0527(16) Uani 1 1 d . . . . .
H10 H 0.232901 0.702718 0.674130 0.063 Uiso 1 1 calc R U . . .
C11 C 0.13243(16) 0.5855(2) 0.5035(5) 0.0372(13) Uani 1 1 d . . . . .
C12 C 0.32838(15) 0.7482(2) 0.5579(5) 0.0391(12) Uani 1 1 d . . . . .
C13 C 0.3296(2) 0.7184(3) 0.4754(6) 0.064(2) Uani 1 1 d . . . . .
H13 H 0.310419 0.732398 0.427819 0.077 Uiso 1 1 calc R U . . .
C14 C 0.3585(2) 0.6677(3) 0.4603(6) 0.0633(19) Uani 1 1 d . . . . .
H14 H 0.359867 0.648775 0.402442 0.076 Uiso 1 1 calc R U . . .
C15 C 0.38560(17) 0.6453(3) 0.5319(5) 0.0440(14) Uani 1 1 d . . . . .
C16 C 0.3828(2) 0.6731(2) 0.6184(5) 0.0495(15) Uani 1 1 d . . . . .
H16 H 0.399985 0.656974 0.667622 0.059 Uiso 1 1 calc R U . . .
C17 C 0.3542(2) 0.7250(3) 0.6307(6) 0.0550(17) Uani 1 1 d . . . . .
H17 H 0.352298 0.744363 0.688311 0.066 Uiso 1 1 calc R U . . .
C18 C 0.41641(17) 0.5890(3) 0.5195(5) 0.0448(15) Uani 1 1 d . . . . .
C19 C 0.36189(15) 0.8808(2) 0.5795(4) 0.0361(12) Uani 1 1 d . . . . .
C20 C 0.39509(19) 0.8792(3) 0.6495(5) 0.0464(14) Uani 1 1 d . . . . .
H20 H 0.386447 0.867519 0.709065 0.056 Uiso 1 1 calc R U . . .
C21 C 0.44141(18) 0.8950(3) 0.6305(5) 0.0434(13) Uani 1 1 d . . . . .
H21 H 0.463492 0.894509 0.677567 0.052 Uiso 1 1 calc R U . . .
C22 C 0.45437(17) 0.9113(2) 0.5415(4) 0.0360(12) Uani 1 1 d . . . . .
C23 C 0.4210(2) 0.9142(4) 0.4734(6) 0.0557(17) Uani 1 1 d . . . . .
H23 H 0.429386 0.926123 0.413809 0.067 Uiso 1 1 calc R U . . .
C24 C 0.3752(2) 0.8994(4) 0.4929(5) 0.0573(18) Uani 1 1 d . . . . .
H24 H 0.352970 0.902049 0.446286 0.069 Uiso 1 1 calc R U . . .
C25 C 0.50353(17) 0.9320(2) 0.5198(5) 0.0372(12) Uani 1 1 d . . . . .
C33 C 0.18467(17) 0.8815(3) 0.5878(6) 0.060(2) Uani 1 1 d . . . . .
C34 C 0.1600(2) 0.9020(3) 0.6603(6) 0.0569(17) Uani 1 1 d . . . . .
H34 H 0.173751 0.901640 0.718511 0.068 Uiso 1 1 calc R U . . .
C35 C 0.1127(2) 0.9245(4) 0.6512(6) 0.071(2) Uani 1 1 d . . . . .
H35 H 0.096897 0.942129 0.700955 0.085 Uiso 1 1 calc R U . . .
C36 C 0.0924(2) 0.9188(3) 0.5673(6) 0.0554(16) Uani 1 1 d . . . . .
C37 C 0.1143(2) 0.8959(4) 0.4913(7) 0.070(2) Uani 1 1 d . . . . .
H37 H 0.099411 0.893303 0.434340 0.084 Uiso 1 1 calc R U . . .
C38 C 0.1600(2) 0.8766(3) 0.5034(7) 0.067(2) Uani 1 1 d . . . . .
H38 H 0.175424 0.859373 0.452935 0.081 Uiso 1 1 calc R U . . .
C39 C 0.0430(2) 0.9442(3) 0.5548(7) 0.0587(18) Uani 1 1 d . . . . .
C41 C 0.23826(16) 0.1370(2) 0.3560(5) 0.0372(12) Uani 1 1 d . . . . .
C42 C 0.27971(16) 0.1027(2) 0.3438(4) 0.0328(11) Uani 1 1 d D . . . .
C43 C 0.31646(14) 0.1433(2) 0.3607(4) 0.0282(10) Uani 1 1 d . . . . .
C44 C 0.32594(15) 0.2580(2) 0.4036(5) 0.0388(13) Uani 1 1 d . . . . .
C45 C 0.3590(2) 0.2795(2) 0.3405(5) 0.0447(13) Uani 1 1 d . . . . .
H45 H 0.362559 0.259015 0.284161 0.054 Uiso 1 1 calc R U . . .
C46 C 0.38670(19) 0.3317(2) 0.3615(5) 0.0454(14) Uani 1 1 d . . . . .
H46 H 0.408851 0.345825 0.319331 0.054 Uiso 1 1 calc R U . . .
C47 C 0.38119(17) 0.3621(2) 0.4443(5) 0.0415(13) Uani 1 1 d . . . . .
C48 C 0.3480(2) 0.3423(3) 0.5067(6) 0.0509(15) Uani 1 1 d . . . . .
H48 H 0.344003 0.363943 0.562103 0.061 Uiso 1 1 calc R U . . .
C49 C 0.3203(2) 0.2896(3) 0.4868(5) 0.0499(15) Uani 1 1 d . . . . .
H49 H 0.298131 0.275763 0.529140 0.060 Uiso 1 1 calc R U . . .
C50 C 0.41296(17) 0.4172(2) 0.4682(5) 0.0408(13) Uani 1 1 d . . . . .
C51 C 0.21979(15) 0.2540(2) 0.3971(5) 0.0395(12) Uani 1 1 d . . . . .
C52 C 0.16389(17) 0.3600(2) 0.4309(5) 0.0388(13) Uani 1 1 d . . . . .
C53 C 0.1673(2) 0.3125(2) 0.4963(6) 0.0494(15) Uani 1 1 d . . . . .
H53 H 0.151195 0.315558 0.551885 0.059 Uiso 1 1 calc R U . . .
C54 C 0.19544(19) 0.2593(2) 0.4777(5) 0.0470(15) Uani 1 1 d . . . . .
H54 H 0.197463 0.227221 0.521319 0.056 Uiso 1 1 calc R U . . .
C55 C 0.18909(17) 0.3552(2) 0.3482(5) 0.0430(13) Uani 1 1 d . . . . .
H55 H 0.187494 0.387631 0.304887 0.052 Uiso 1 1 calc R U . . .
C56 C 0.21677(17) 0.3018(3) 0.3303(5) 0.0401(13) Uani 1 1 d . . . . .
H56 H 0.232871 0.298146 0.274754 0.048 Uiso 1 1 calc R U . . .
C57 C 0.19089(17) 0.1114(3) 0.3413(5) 0.0450(15) Uani 1 1 d . . . . .
C58 C 0.15604(19) 0.1166(3) 0.4048(6) 0.0502(15) Uani 1 1 d . . . . .
H58 H 0.161217 0.140542 0.457708 0.060 Uiso 1 1 calc R U . . .
C59 C 0.11312(18) 0.0875(2) 0.3934(5) 0.0457(13) Uani 1 1 d . . . . .
H59 H 0.090032 0.092231 0.437947 0.055 Uiso 1 1 calc R U . . .
C60 C 0.10478(17) 0.0514(3) 0.3156(5) 0.0445(13) Uani 1 1 d . . . . .
C61 C 0.13949(18) 0.0444(3) 0.2502(5) 0.0461(13) Uani 1 1 d . . . . .
H61 H 0.134417 0.018755 0.198955 0.055 Uiso 1 1 calc R U . . .
C62 C 0.18158(18) 0.0751(3) 0.2603(5) 0.0470(14) Uani 1 1 d . . . . .
H62 H 0.204005 0.072046 0.214080 0.056 Uiso 1 1 calc R U . . .
C63 C 0.05851(18) 0.0172(2) 0.3056(5) 0.0378(12) Uani 1 1 d . . . . .
C71 C 0.36541(15) 0.1264(2) 0.3763(4) 0.0315(11) Uani 1 1 d . . . . .
C72 C 0.39683(18) 0.1238(3) 0.3069(5) 0.0481(14) Uani 1 1 d . . . . .
H72 H 0.387912 0.133392 0.246752 0.058 Uiso 1 1 calc R U . . .
C73 C 0.44280(18) 0.1067(3) 0.3262(5) 0.0478(15) Uani 1 1 d . . . . .
H73 H 0.464259 0.104403 0.278173 0.057 Uiso 1 1 calc R U . . .
C74 C 0.45692(15) 0.0932(2) 0.4140(4) 0.0358(12) Uani 1 1 d . . . . .
C75 C 0.4251(2) 0.0985(4) 0.4840(5) 0.062(2) Uani 1 1 d . . . . .
H75 H 0.434291 0.090395 0.544464 0.075 Uiso 1 1 calc R U . . .
C76 C 0.3788(2) 0.1159(4) 0.4661(5) 0.0571(18) Uani 1 1 d . . . . .
H76 H 0.357526 0.120201 0.514212 0.069 Uiso 1 1 calc R U . . .
C77 C 0.50546(17) 0.0685(2) 0.4330(5) 0.0375(12) Uani 1 1 d . . . . .
C78 C 0.13255(16) 0.4154(2) 0.4486(5) 0.0368(13) Uani 1 1 d . . . . .
O18 O 0.51843(12) 0.06579(18) 0.5168(3) 0.0400(9) Uani 1 1 d . . . . .

loop_
_atom_site_aniso_label
_atom_site_aniso_U_11
_atom_site_aniso_U_22
_atom_site_aniso_U_33
_atom_site_aniso_U_23
_atom_site_aniso_U_13
_atom_site_aniso_U_12
Cu1 0.0123(2) 0.0212(3) 0.0531(4) -0.0027(3) -0.0026(2) -0.00027(18)
Cu2 0.0146(2) 0.0219(3) 0.0542(4) -0.0033(3) -0.0004(2) 0.00069(17)
Cu3 0.0202(3) 0.0207(3) 0.0871(5) 0.0003(3) 0.0109(3) 0.0035(2)
Cu4 0.0171(3) 0.0186(3) 0.0794(5) -0.0035(3) -0.0061(3) -0.00135(19)
O1 0.0247(17) 0.0259(16) 0.062(2) -0.0035(16) -0.0033(17) -0.0038(13)
O2 0.0187(14) 0.0274(16) 0.063(2) -0.0092(16) 0.0056(16) -0.0068(12)
O3 0.039(2) 0.039(2) 0.087(3) -0.009(2) 0.005(2) 0.0218(17)
O4 0.0267(17) 0.0228(16) 0.085(3) 0.0013(18) -0.0046(19) 0.0003(13)
O5 0.0194(16) 0.053(2) 0.067(3) 0.009(2) -0.0029(18) -0.0106(15)
O6 0.0217(17) 0.0353(19) 0.059(2) -0.0043(17) 0.0074(16) -0.0081(14)
O7A 0.114(6) 0.030(2) 0.165(7) -0.031(3) -0.061(5) 0.019(4)
O8A 0.114(6) 0.030(2) 0.165(7) -0.031(3) -0.061(5) 0.019(4)
C32A 0.095(8) 0.024(5) 0.060(8) 0.003(5) -0.003(8) 0.010(6)
C26A 0.027(7) 0.0162(19) 0.047(4) 0.0000(19) 0.019(5) -0.001(2)
C27A 0.026(7) 0.015(4) 0.067(8) 0.001(5) 0.017(6) -0.010(4)
C29A 0.059(9) 0.024(5) 0.050(7) 0.002(5) 0.013(7) -0.011(5)
C28A 0.077(10) 0.013(4) 0.045(6) 0.003(4) 0.018(8) -0.001(5)
C30A 0.080(11) 0.024(5) 0.067(10) 0.003(6) 0.002(8) 0.019(6)
C31A 0.061(10) 0.024(6) 0.066(11) -0.001(6) 0.008(8) 0.006(6)
O7B 0.114(6) 0.030(2) 0.165(7) -0.031(3) -0.061(5) 0.019(4)
O8B 0.114(6) 0.030(2) 0.165(7) -0.031(3) -0.061(5) 0.019(4)
C32B 0.070(8) 0.015(5) 0.081(9) 0.006(5) -0.012(7) 0.002(5)
C26B 0.027(7) 0.0162(19) 0.047(4) 0.0000(19) 0.019(5) -0.001(2)
C27B 0.030(9) 0.022(5) 0.058(8) 0.001(5) 0.009(7) 0.004(4)
C29B 0.039(8) 0.023(5) 0.069(9) -0.007(5) -0.007(7) -0.005(5)
C28B 0.058(9) 0.019(5) 0.058(8) 0.000(5) -0.004(8) 0.012(5)
C30B 0.060(10) 0.020(5) 0.078(10) 0.002(6) -0.018(9) 0.021(5)
C31B 0.052(8) 0.017(5) 0.053(9) 0.001(5) -0.006(7) 0.009(5)
O9 0.0109(14) 0.0363(19) 0.092(3) -0.002(2) -0.0022(18) 0.0052(13)
O10 0.036(2) 0.071(3) 0.111(5) 0.006(3) -0.003(3) 0.021(2)
O11 0.0304(18) 0.0309(18) 0.093(3) -0.015(2) 0.024(2) -0.0146(15)
O12 0.0330(19) 0.0298(18) 0.075(3) -0.004(2) -0.008(2) -0.0105(15)
O13 0.0260(18) 0.0243(16) 0.075(3) -0.0135(17) -0.0093(18) 0.0086(13)
O14 0.0185(15) 0.0256(16) 0.076(3) 0.0012(18) 0.0071(18) 0.0062(12)
O15 0.0201(17) 0.0326(19) 0.089(3) 0.000(2) 0.0045(19) -0.0064(14)
O16 0.0262(18) 0.0379(19) 0.073(3) 0.0016(19) -0.0036(18) -0.0072(15)
O17A 0.104(4) 0.022(2) 0.136(5) -0.028(2) 0.057(4) -0.023(2)
O18A 0.104(4) 0.022(2) 0.136(5) -0.028(2) 0.057(4) -0.023(2)
C70A 0.104(4) 0.022(2) 0.136(5) -0.028(2) 0.057(4) -0.023(2)
C64A 0.104(4) 0.022(2) 0.136(5) -0.028(2) 0.057(4) -0.023(2)
C65A 0.104(4) 0.022(2) 0.136(5) -0.028(2) 0.057(4) -0.023(2)
C66A 0.104(4) 0.022(2) 0.136(5) -0.028(2) 0.057(4) -0.023(2)
C67A 0.104(4) 0.022(2) 0.136(5) -0.028(2) 0.057(4) -0.023(2)
C68A 0.104(4) 0.022(2) 0.136(5) -0.028(2) 0.057(4) -0.023(2)
C69A 0.104(4) 0.022(2) 0.136(5) -0.028(2) 0.057(4) -0.023(2)
O17B 0.077(4) 0.032(3) 0.049(3) 0.0028(18) -0.004(2) 0.007(2)
O18B 0.077(4) 0.032(3) 0.049(3) 0.0028(18) -0.004(2) 0.007(2)
C70B 0.077(4) 0.032(3) 0.049(3) 0.0028(18) -0.004(2) 0.007(2)
C64B 0.077(4) 0.032(3) 0.049(3) 0.0028(18) -0.004(2) 0.007(2)
C65B 0.077(4) 0.032(3) 0.049(3) 0.0028(18) -0.004(2) 0.007(2)
C66B 0.077(4) 0.032(3) 0.049(3) 0.0028(18) -0.004(2) 0.007(2)
C67B 0.077(4) 0.032(3) 0.049(3) 0.0028(18) -0.004(2) 0.007(2)
C68B 0.077(4) 0.032(3) 0.049(3) 0.0028(18) -0.004(2) 0.007(2)
C69B 0.077(4) 0.032(3) 0.049(3) 0.0028(18) -0.004(2) 0.007(2)
O19 0.0195(16) 0.040(2) 0.062(3) 0.0185(18) 0.0044(16) 0.0062(14)
O21 0.122(5) 0.062(3) 0.050(3) 0.012(3) -0.020(3) -0.002(3)
O22 0.100(5) 0.058(3) 0.060(3) 0.008(3) 0.012(3) -0.016(3)
O23A 0.050(4) 0.060(4) 0.101(6) 0.027(4) 0.013(4) 0.015(3)
O23B 0.050(4) 0.060(4) 0.101(6) 0.027(4) 0.013(4) 0.015(3)
O24A 0.054(3) 0.037(3) 0.170(7) -0.028(3) -0.035(4) 0.025(2)
O24B 0.054(3) 0.037(3) 0.170(7) -0.028(3) -0.035(4) 0.025(2)
N1A 0.0126(14) 0.0213(15) 0.082(3) -0.0035(16) 0.0023(14) 0.0010(10)
C1A 0.0126(14) 0.0213(15) 0.082(3) -0.0035(16) 0.0023(14) 0.0010(10)
N1B 0.0126(14) 0.0213(15) 0.082(3) -0.0035(16) 0.0023(14) 0.0010(10)
C1B 0.0126(14) 0.0213(15) 0.082(3) -0.0035(16) 0.0023(14) 0.0010(10)
N2A 0.0144(14) 0.0185(14) 0.080(3) -0.0076(16) -0.0065(14) 0.0015(9)
C40A 0.0144(14) 0.0185(14) 0.080(3) -0.0076(16) -0.0065(14) 0.0015(9)
N2B 0.0144(14) 0.0185(14) 0.080(3) -0.0076(16) -0.0065(14) 0.0015(9)
C40B 0.0144(14) 0.0185(14) 0.080(3) -0.0076(16) -0.0065(14) 0.0015(9)
C2 0.0138(18) 0.024(2) 0.069(4) 0.001(2) 0.005(2) 0.0048(15)
C3 0.0120(17) 0.0161(18) 0.066(3) 0.000(2) 0.004(2) -0.0018(14)
C4 0.0160(19) 0.0165(19) 0.066(3) 0.003(2) 0.009(2) 0.0039(14)
C5 0.017(2) 0.025(2) 0.074(4) -0.003(3) 0.000(2) -0.0043(16)
C6 0.070(5) 0.048(4) 0.098(6) 0.021(4) -0.041(5) -0.033(3)
C7 0.065(4) 0.049(4) 0.087(5) 0.015(4) -0.029(4) -0.034(3)
C8 0.0140(19) 0.026(2) 0.068(3) -0.007(2) 0.001(2) -0.0055(16)
C9 0.037(3) 0.038(3) 0.063(4) -0.006(3) 0.011(3) -0.016(2)
C10 0.042(3) 0.037(3) 0.080(5) -0.004(3) -0.001(3) -0.017(2)
C11 0.016(2) 0.020(2) 0.076(4) -0.002(2) 0.008(2) -0.0024(16)
C12 0.0152(19) 0.024(2) 0.078(4) 0.000(2) 0.000(2) 0.0054(16)
C13 0.046(4) 0.062(4) 0.084(5) -0.015(4) -0.017(3) 0.036(3)
C14 0.046(4) 0.048(3) 0.096(5) -0.015(4) -0.006(4) 0.022(3)
C15 0.018(2) 0.034(3) 0.080(4) 0.001(3) 0.002(2) 0.0072(19)
C16 0.039(3) 0.026(2) 0.083(5) 0.006(3) 0.000(3) 0.007(2)
C17 0.041(3) 0.026(2) 0.098(5) 0.001(3) 0.007(3) 0.009(2)
C18 0.018(2) 0.028(2) 0.088(5) -0.001(3) -0.001(3) 0.0018(18)
C19 0.016(2) 0.028(2) 0.064(4) -0.001(2) -0.002(2) -0.0042(16)
C20 0.028(3) 0.048(3) 0.063(4) 0.008(3) 0.000(3) -0.002(2)
C21 0.021(2) 0.045(3) 0.064(4) 0.005(3) -0.001(2) -0.005(2)
C22 0.019(2) 0.029(2) 0.060(4) 0.006(2) 0.002(2) -0.0034(17)
C23 0.027(3) 0.075(4) 0.065(4) 0.014(4) -0.001(3) -0.023(3)
C24 0.031(3) 0.082(5) 0.059(4) 0.013(4) -0.010(3) -0.020(3)
C25 0.018(2) 0.027(2) 0.066(4) 0.011(2) 0.000(2) -0.0019(17)
C33 0.016(2) 0.037(3) 0.129(7) 0.020(3) 0.021(3) 0.0127(19)
C34 0.039(3) 0.047(3) 0.084(5) 0.001(3) 0.005(3) 0.012(3)
C35 0.032(3) 0.104(6) 0.078(5) -0.023(5) 0.018(3) -0.018(4)
C36 0.050(4) 0.036(3) 0.081(5) -0.001(3) -0.002(3) -0.001(3)
C37 0.033(3) 0.071(5) 0.107(6) -0.009(5) -0.003(4) 0.020(3)
C38 0.019(3) 0.059(4) 0.124(7) 0.010(4) -0.005(3) 0.009(2)
C39 0.033(3) 0.043(3) 0.100(5) 0.015(4) -0.009(4) -0.003(2)
C41 0.0140(19) 0.023(2) 0.075(4) -0.001(2) -0.009(2) -0.0003(16)
C42 0.024(2) 0.020(2) 0.055(3) -0.006(2) -0.010(2) 0.0012(16)
C43 0.0139(18) 0.0173(18) 0.054(3) -0.0039(18) -0.0050(18) 0.0009(14)
C44 0.0147(19) 0.0185(19) 0.083(4) -0.008(2) -0.007(2) 0.0004(15)
C45 0.041(3) 0.027(2) 0.066(4) -0.001(2) -0.004(3) -0.006(2)
C46 0.033(3) 0.026(2) 0.077(4) 0.001(2) 0.005(3) -0.006(2)
C47 0.024(2) 0.021(2) 0.080(4) -0.001(2) -0.007(2) -0.0060(18)
C48 0.036(3) 0.035(3) 0.082(4) -0.009(3) 0.000(3) -0.012(2)
C49 0.032(3) 0.039(3) 0.078(4) -0.010(3) 0.001(3) -0.014(2)
C50 0.020(2) 0.024(2) 0.078(4) -0.003(2) 0.000(2) -0.0055(17)
C51 0.0145(18) 0.0154(18) 0.088(4) -0.006(3) -0.006(3) 0.0008(15)
C52 0.020(2) 0.020(2) 0.077(4) -0.006(2) -0.005(2) 0.0037(17)
C53 0.035(3) 0.024(2) 0.089(5) -0.004(3) 0.004(3) 0.004(2)
C54 0.030(3) 0.019(2) 0.092(5) 0.002(2) -0.006(3) 0.0057(18)
C55 0.023(2) 0.027(2) 0.079(4) -0.003(3) -0.003(3) 0.0052(19)
C56 0.022(2) 0.033(3) 0.065(4) -0.007(2) -0.006(2) 0.0056(19)
C57 0.020(2) 0.033(3) 0.082(4) 0.013(3) -0.018(3) -0.0084(19)
C58 0.031(3) 0.032(3) 0.087(5) -0.016(3) -0.003(3) -0.001(2)
C59 0.027(2) 0.031(2) 0.079(4) -0.004(3) 0.002(3) 0.0027(19)
C60 0.018(2) 0.037(3) 0.079(4) 0.003(3) -0.005(2) 0.0014(19)
C61 0.025(2) 0.049(3) 0.063(4) 0.000(3) -0.003(2) -0.008(2)
C62 0.020(2) 0.055(3) 0.066(4) 0.001(3) 0.003(2) -0.008(2)
C63 0.022(2) 0.022(2) 0.069(4) 0.009(2) 0.006(2) 0.0004(16)
C71 0.0184(19) 0.0202(19) 0.056(3) -0.0015(19) -0.0044(19) 0.0043(15)
C72 0.017(2) 0.076(4) 0.051(3) -0.001(3) -0.004(2) 0.010(2)
C73 0.015(2) 0.070(4) 0.058(4) 0.000(3) 0.003(2) 0.001(2)
C74 0.0150(19) 0.025(2) 0.067(4) 0.000(2) 0.000(2) 0.0045(16)
C75 0.034(3) 0.102(6) 0.051(4) 0.008(4) -0.005(3) 0.024(3)
C76 0.025(3) 0.092(5) 0.055(4) 0.003(3) -0.001(3) 0.030(3)
C77 0.015(2) 0.027(2) 0.071(4) 0.005(2) -0.003(2) 0.0081(17)
C78 0.0119(19) 0.026(2) 0.073(4) -0.009(2) -0.001(2) 0.0011(16)
O18 0.0219(17) 0.0331(18) 0.065(3) -0.0060(18) -0.0123(17) 0.0089(14)

loop_
_atom_type_symbol
_atom_type_description
_atom_type_scat_dispersion_real
_atom_type_scat_dispersion_imag
_atom_type_scat_source
C C 0.0033 0.0016 'International Tables Vol C Tables 4.2.6.8 and 6.1.1.4'
H H 0.0000 0.0000 'International Tables Vol C Tables 4.2.6.8 and 6.1.1.4'
Cu Cu 0.3201 1.2651 'International Tables Vol C Tables 4.2.6.8 and 6.1.1.4'
N N 0.0061 0.0033 'International Tables Vol C Tables 4.2.6.8 and 6.1.1.4'
O O 0.0106 0.0060 'International Tables Vol C Tables 4.2.6.8 and 6.1.1.4'

loop_
_geom_angle_atom_site_label_1
_geom_angle_atom_site_label_2
_geom_angle_atom_site_label_3
_geom_angle
_geom_angle_site_symmetry_1
_geom_angle_site_symmetry_3
_geom_angle_publ_flag
O2 Cu1 Cu2 82.40(13) . . ?
O2 Cu1 O21 102.4(2) . . ?
O2 Cu1 O18 160.32(18) . 3_455 ?
O5 Cu1 Cu2 90.07(14) 3_465 . ?
O5 Cu1 O2 89.81(17) 3_465 . ?
O5 Cu1 O21 86.7(2) 3_465 . ?
O5 Cu1 O18 85.33(17) 3_465 3_455 ?
O13 Cu1 Cu2 84.91(14) . . ?
O13 Cu1 O2 92.13(15) . . ?
O13 Cu1 O5 174.33(19) . 3_465 ?
O13 Cu1 O21 98.1(2) . . ?
O13 Cu1 O18 91.08(16) . 3_455 ?
O21 Cu1 Cu2 174.16(18) . . ?
O18 Cu1 Cu2 78.55(13) 3_455 . ?
O18 Cu1 O21 96.3(2) 3_455 . ?
O1 Cu2 Cu1 85.49(13) . . ?
O1 Cu2 O6 91.74(16) . 3_465 ?
O1 Cu2 O14 92.27(15) . . ?
O1 Cu2 O19 173.92(18) . 3_455 ?
O1 Cu2 O22 95.5(2) . . ?
O6 Cu2 Cu1 77.58(12) 3_465 . ?
O6 Cu2 O22 98.6(2) 3_465 . ?
O14 Cu2 Cu1 82.68(14) . . ?
O14 Cu2 O6 159.47(17) . 3_465 ?
O14 Cu2 O22 101.1(2) . . ?
O19 Cu2 Cu1 89.19(14) 3_455 . ?
O19 Cu2 O6 84.22(16) 3_455 3_465 ?
O19 Cu2 O14 89.96(16) 3_455 . ?
O19 Cu2 O22 89.6(2) 3_455 . ?
O22 Cu2 Cu1 176.07(17) . . ?
O3 Cu3 Cu4 77.15(17) . . ?
O3 Cu3 O10 92.1(2) . 3_565 ?
O3 Cu3 O11 93.02(18) . . ?
O3 Cu3 O23A 81.0(3) . . ?
O3 Cu3 O23B 82.4(3) . . ?
O10 Cu3 Cu4 68.36(18) 3_565 . ?
O10 Cu3 O23A 128.0(4) 3_565 . ?
O11 Cu3 Cu4 73.76(17) . . ?
O11 Cu3 O10 139.5(3) . 3_565 ?
O11 Cu3 O23A 92.4(4) . . ?
O11 Cu3 O23B 138.1(4) . . ?
O15 Cu3 Cu4 101.60(16) 3 . ?
O15 Cu3 O3 177.2(2) 3 . ?
O15 Cu3 O10 85.2(2) 3 3_565 ?
O15 Cu3 O11 88.98(17) 3 . ?
O15 Cu3 O23A 100.8(3) 3 . ?
O15 Cu3 O23B 97.4(3) 3 . ?
O23A Cu3 Cu4 153.3(3) . . ?
O23B Cu3 Cu4 143.3(4) . . ?
O4 Cu4 Cu3 77.94(15) . . ?
O4 Cu4 O12 94.72(17) . . ?
O4 Cu4 O16 89.94(18) . 4 ?
O4 Cu4 O24A 152(4) . . ?
O4 Cu4 O24B 173.0(3) . . ?
O9 Cu4 Cu3 88.97(17) 3_565 . ?
O9 Cu4 O4 89.69(16) 3_565 . ?
O9 Cu4 O12 168.2(2) 3_565 . ?
O9 Cu4 O16 97.1(2) 3_565 4 ?
O9 Cu4 O24A 63(4) 3_565 . ?
O9 Cu4 O24B 85.2(2) 3_565 . ?
O12 Cu4 Cu3 81.26(15) . . ?
O12 Cu4 O16 93.87(19) . 4 ?
O12 Cu4 O24A 113(4) . . ?
O16 Cu4 Cu3 166.44(10) 4 . ?
O24A Cu4 Cu3 106(5) . . ?
O24B Cu4 Cu3 97.2(3) . . ?
O24B Cu4 O12 89.4(2) . . ?
C11 O1 Cu2 122.3(3) . . ?
C11 O2 Cu1 122.5(4) . . ?
C18 O3 Cu3 125.4(4) . . ?
C18 O4 Cu4 125.1(4) . . ?
C25 O5 Cu1 115.3(4) . 3_565 ?
C25 O6 Cu2 126.4(3) . 3_565 ?
O7A C32A C28A 116.2(11) . . ?
O8A C32A O7A 121.7(12) . . ?
O8A C32A C28A 121.1(13) . . ?
C27A C26A C31A 120.0 . . ?
C27A C26A C4 121.2(13) . . ?
C31A C26A C4 118.6(12) . . ?
C26A C27A H27A 120.0 . . ?
C26A C27A C29A 120.0 . . ?
C29A C27A H27A 120.0 . . ?
C27A C29A H29A 120.0 . . ?
C28A C29A C27A 120.0 . . ?
C28A C29A H29A 120.0 . . ?
C29A C28A C32A 121.0(10) . . ?
C30A C28A C32A 118.9(10) . . ?
C30A C28A C29A 120.0 . . ?
C28A C30A H30A 120.0 . . ?
C28A C30A C31A 120.0 . . ?
C31A C30A H30A 120.0 . . ?
C26A C31A H31A 120.0 . . ?
C30A C31A C26A 120.0 . . ?
C30A C31A H31A 120.0 . . ?
O7B C32B C28B 118.1(11) . . ?
O8B C32B O7B 121.7(13) . . ?
O8B C32B C28B 120.0(12) . . ?
C27B C26B C31B 120.0 . . ?
C27B C26B C4 118.6(12) . . ?
C31B C26B C4 121.3(12) . . ?
C26B C27B H27B 120.0 . . ?
C26B C27B C29B 120.0 . . ?
C29B C27B H27B 120.0 . . ?
C27B C29B H29B 120.0 . . ?
C28B C29B C27B 120.0 . . ?
C28B C29B H29B 120.0 . . ?
C29B C28B C32B 123.3(10) . . ?
C30B C28B C32B 116.2(10) . . ?
C30B C28B C29B 120.0 . . ?
C28B C30B H30B 120.0 . . ?
C31B C30B C28B 120.0 . . ?
C31B C30B H30B 120.0 . . ?
C26B C31B H31B 120.0 . . ?
C30B C31B C26B 120.0 . . ?
C30B C31B H31B 120.0 . . ?
C39 O9 Cu4 118.6(5) . 3_465 ?
C39 O10 Cu3 133.1(5) . 3_465 ?
C50 O11 Cu3 129.9(4) . . ?
C50 O12 Cu4 120.4(4) . . ?
C78 O13 Cu1 123.1(4) . . ?
C78 O14 Cu2 121.7(3) . . ?
C63 O15 Cu3 126.8(4) . 3_455 ?
C63 O16 Cu4 127.9(4) . 4_544 ?
O17A C70A O18A 117.1(11) . . ?
O17A C70A C67A 123.0(11) . . ?
O18A C70A C67A 119.8(10) . . ?
C65A C64A C69A 120.0 . . ?
C65A C64A C42 114.1(8) . . ?
C69A C64A C42 125.6(8) . . ?
C64A C65A H65A 120.0 . . ?
C64A C65A C66A 120.0 . . ?
C66A C65A H65A 120.0 . . ?
C65A C66A H66A 120.0 . . ?
C65A C66A C67A 120.0 . . ?
C67A C66A H66A 120.0 . . ?
C66A C67A C70A 118.5(7) . . ?
C68A C67A C70A 121.3(7) . . ?
C68A C67A C66A 120.0 . . ?
C67A C68A H68A 120.0 . . ?
C67A C68A C69A 120.0 . . ?
C69A C68A H68A 120.0 . . ?
C64A C69A H69A 120.0 . . ?
C68A C69A C64A 120.0 . . ?
C68A C69A H69A 120.0 . . ?
O17B C70B O18B 116.2(12) . . ?
O17B C70B C67B 121.4(13) . . ?
O18B C70B C67B 122.0(12) . . ?
C65B C64B C69B 120.0 . . ?
C65B C64B C42 123.8(9) . . ?
C69B C64B C42 116.1(9) . . ?
C64B C65B H65B 120.0 . . ?
C66B C65B C64B 120.0 . . ?
C66B C65B H65B 120.0 . . ?
C65B C66B H66B 120.0 . . ?
C65B C66B C67B 120.0 . . ?
C67B C66B H66B 120.0 . . ?
C66B C67B C70B 121.1(9) . . ?
C66B C67B C68B 120.0 . . ?
C68B C67B C70B 118.9(9) . . ?
C67B C68B H68B 120.0 . . ?
C69B C68B C67B 120.0 . . ?
C69B C68B H68B 120.0 . . ?
C64B C69B H69B 120.0 . . ?
C68B C69B C64B 120.0 . . ?
C68B C69B H69B 120.0 . . ?
C77 O19 Cu2 116.1(4) . 3 ?
C1A N1A C12 126.4(4) . . ?
C3 N1A C1A 108.1(4) . . ?
C3 N1A C12 125.5(4) . . ?
N1A C1A C5 123.8(4) . . ?
C2 C1A N1A 108.1(4) . . ?
C2 C1A C5 127.9(4) . . ?
C1B N1B C5 123.8(4) . . ?
C2 N1B C1B 108.1(4) . . ?
C2 N1B C5 127.9(4) . . ?
N1B C1B C12 126.4(4) . . ?
C3 C1B N1B 108.1(4) . . ?
C3 C1B C12 125.5(4) . . ?
C40A N2A C43 109.3(4) . . ?
C40A N2A C44 126.0(4) . . ?
C43 N2A C44 124.6(4) . . ?
N2A C40A C41 107.3(4) . . ?
N2A C40A C51 123.5(4) . . ?
C41 C40A C51 129.2(4) . . ?
C40B N2B C41 107.3(4) . . ?
C40B N2B C51 123.5(4) . . ?
C41 N2B C51 129.2(4) . . ?
N2B C40B C43 109.3(4) . . ?
N2B C40B C44 126.0(4) . . ?
C43 C40B C44 124.6(4) . . ?
C1A C2 C4 108.2(4) . . ?
C1A C2 C33 123.1(5) . . ?
N1B C2 C4 108.2(4) . . ?
N1B C2 C33 123.1(5) . . ?
C4 C2 C33 128.4(5) . . ?
N1A C3 C19 119.1(4) . . ?
C1B C3 C19 119.1(4) . . ?
C4 C3 N1A 109.1(4) . . ?
C4 C3 C1B 109.1(4) . . ?
C4 C3 C19 129.2(4) . . ?
C2 C4 C26A 132.1(8) . . ?
C2 C4 C26B 122.1(8) . . ?
C3 C4 C26A 121.3(8) . . ?
C3 C4 C26B 131.4(8) . . ?
C3 C4 C2 106.5(4) . . ?
C6 C5 C1A 120.0(6) . . ?
C6 C5 N1B 120.0(6) . . ?
C10 C5 C1A 122.7(6) . . ?
C10 C5 N1B 122.7(6) . . ?
C10 C5 C6 117.1(5) . . ?
C5 C6 H6 119.8 . . ?
C5 C6 C7 120.4(7) . . ?
C7 C6 H6 119.8 . . ?
C6 C7 H7 119.5 . . ?
C8 C7 C6 121.0(7) . . ?
C8 C7 H7 119.5 . . ?
C7 C8 C9 119.6(5) . . ?
C7 C8 C11 119.8(6) . . ?
C9 C8 C11 120.6(5) . . ?
C8 C9 H9 120.5 . . ?
C10 C9 C8 118.9(6) . . ?
C10 C9 H9 120.5 . . ?
C5 C10 C9 122.4(7) . . ?
C5 C10 H10 118.8 . . ?
C9 C10 H10 118.8 . . ?
O1 C11 C8 115.7(5) . . ?
O2 C11 O1 125.8(4) . . ?
O2 C11 C8 118.5(6) . . ?
C13 C12 N1A 121.0(6) . . ?
C13 C12 C1B 121.0(6) . . ?
C13 C12 C17 119.7(5) . . ?
C17 C12 N1A 119.1(6) . . ?
C17 C12 C1B 119.1(6) . . ?
C12 C13 H13 119.3 . . ?
C12 C13 C14 121.4(7) . . ?
C14 C13 H13 119.3 . . ?
C13 C14 H14 120.3 . . ?
C13 C14 C15 119.4(8) . . ?
C15 C14 H14 120.3 . . ?
C14 C15 C16 120.1(5) . . ?
C14 C15 C18 121.2(6) . . ?
C16 C15 C18 118.6(6) . . ?
C15 C16 H16 120.4 . . ?
C17 C16 C15 119.1(7) . . ?
C17 C16 H16 120.4 . . ?
C12 C17 C16 120.2(7) . . ?
C12 C17 H17 119.9 . . ?
C16 C17 H17 119.9 . . ?
O3 C18 O4 125.7(5) . . ?
O3 C18 C15 117.1(6) . . ?
O4 C18 C15 117.3(6) . . ?
C20 C19 C3 122.0(5) . . ?
C24 C19 C3 119.0(5) . . ?
C24 C19 C20 118.9(5) . . ?
C19 C20 H20 120.0 . . ?
C19 C20 C21 120.1(6) . . ?
C21 C20 H20 120.0 . . ?
C20 C21 H21 120.1 . . ?
C22 C21 C20 119.9(6) . . ?
C22 C21 H21 120.1 . . ?
C21 C22 C25 121.1(5) . . ?
C23 C22 C21 119.4(5) . . ?
C23 C22 C25 119.2(5) . . ?
C22 C23 H23 119.8 . . ?
C22 C23 C24 120.4(7) . . ?
C24 C23 H23 119.8 . . ?
C19 C24 C23 121.2(6) . . ?
C19 C24 H24 119.4 . . ?
C23 C24 H24 119.4 . . ?
O5 C25 C22 115.3(5) . . ?
O6 C25 O5 125.1(5) . . ?
O6 C25 C22 119.5(5) . . ?
C34 C33 C2 125.0(8) . . ?
C34 C33 C38 115.8(6) . . ?
C38 C33 C2 119.2(7) . . ?
C33 C34 H34 118.9 . . ?
C33 C34 C35 122.1(8) . . ?
C35 C34 H34 118.9 . . ?
C34 C35 H35 121.4 . . ?
C36 C35 C34 117.3(7) . . ?
C36 C35 H35 121.4 . . ?
C35 C36 C37 124.1(7) . . ?
C35 C36 C39 118.4(7) . . ?
C37 C36 C39 117.4(7) . . ?
C36 C37 H37 121.9 . . ?
C36 C37 C38 116.2(9) . . ?
C38 C37 H37 121.9 . . ?
C33 C38 H38 117.9 . . ?
C37 C38 C33 124.2(8) . . ?
C37 C38 H38 117.9 . . ?
O9 C39 O10 123.2(6) . . ?
O9 C39 C36 119.1(7) . . ?
O10 C39 C36 117.6(7) . . ?
C40A C41 C42 107.8(4) . . ?
C40A C41 C57 127.3(4) . . ?
N2B C41 C42 107.8(4) . . ?
N2B C41 C57 127.3(4) . . ?
C42 C41 C57 124.8(5) . . ?
C41 C42 C64A 127.3(8) . . ?
C41 C42 C64B 125.8(7) . . ?
C43 C42 C64A 125.0(8) . . ?
C43 C42 C64B 126.3(7) . . ?
C43 C42 C41 107.6(4) . . ?
N2A C43 C71 122.9(4) . . ?
C40B C43 C71 122.9(4) . . ?
C42 C43 N2A 108.0(4) . . ?
C42 C43 C40B 108.0(4) . . ?
C42 C43 C71 127.4(4) . . ?
C45 C44 N2A 120.7(6) . . ?
C45 C44 C40B 120.7(6) . . ?
C49 C44 N2A 119.9(6) . . ?
C49 C44 C40B 119.9(6) . . ?
C49 C44 C45 119.4(5) . . ?
C44 C45 H45 119.8 . . ?
C44 C45 C46 120.4(6) . . ?
C46 C45 H45 119.8 . . ?
C45 C46 H46 120.1 . . ?
C47 C46 C45 119.8(6) . . ?
C47 C46 H46 120.1 . . ?
C46 C47 C48 120.7(5) . . ?
C46 C47 C50 119.4(5) . . ?
C48 C47 C50 119.9(6) . . ?
C47 C48 H48 120.0 . . ?
C47 C48 C49 120.0(7) . . ?
C49 C48 H48 120.0 . . ?
C44 C49 C48 119.8(6) . . ?
C44 C49 H49 120.1 . . ?
C48 C49 H49 120.1 . . ?
O11 C50 O12 125.6(5) . . ?
O11 C50 C47 116.4(6) . . ?
O12 C50 C47 118.0(5) . . ?
C54 C51 C40A 120.4(6) . . ?
C54 C51 N2B 120.4(6) . . ?
C54 C51 C56 119.9(4) . . ?
C56 C51 C40A 119.6(6) . . ?
C56 C51 N2B 119.6(6) . . ?
C53 C52 C55 119.7(5) . . ?
C53 C52 C78 119.5(6) . . ?
C55 C52 C78 120.7(5) . . ?
C52 C53 H53 120.4 . . ?
C52 C53 C54 119.2(7) . . ?
C54 C53 H53 120.4 . . ?
C51 C54 C53 121.5(6) . . ?
C51 C54 H54 119.3 . . ?
C53 C54 H54 119.3 . . ?
C52 C55 H55 119.8 . . ?
C52 C55 C56 120.4(6) . . ?
C56 C55 H55 119.8 . . ?
C51 C56 C55 119.2(6) . . ?
C51 C56 H56 120.4 . . ?
C55 C56 H56 120.4 . . ?
C58 C57 C41 123.3(6) . . ?
C58 C57 C62 117.4(5) . . ?
C62 C57 C41 119.2(6) . . ?
C57 C58 H58 118.8 . . ?
C57 C58 C59 122.4(6) . . ?
C59 C58 H58 118.8 . . ?
C58 C59 H59 120.1 . . ?
C60 C59 C58 119.8(6) . . ?
C60 C59 H59 120.1 . . ?
C59 C60 C61 119.5(5) . . ?
C59 C60 C63 119.5(6) . . ?
C61 C60 C63 120.9(6) . . ?
C60 C61 H61 119.7 . . ?
C62 C61 C60 120.5(6) . . ?
C62 C61 H61 119.7 . . ?
C57 C62 H62 119.8 . . ?
C61 C62 C57 120.3(6) . . ?
C61 C62 H62 119.8 . . ?
O15 C63 O16 125.7(5) . . ?
O15 C63 C60 115.9(5) . . ?
O16 C63 C60 118.3(5) . . ?
C72 C71 C43 122.3(5) . . ?
C72 C71 C76 120.7(5) . . ?
C76 C71 C43 116.9(5) . . ?
C71 C72 H72 120.3 . . ?
C71 C72 C73 119.5(6) . . ?
C73 C72 H72 120.3 . . ?
C72 C73 H73 119.3 . . ?
C74 C73 C72 121.4(6) . . ?
C74 C73 H73 119.3 . . ?
C73 C74 C75 118.3(5) . . ?
C73 C74 C77 121.0(5) . . ?
C75 C74 C77 120.6(6) . . ?
C74 C75 H75 119.4 . . ?
C74 C75 C76 121.1(7) . . ?
C76 C75 H75 119.4 . . ?
C71 C76 C75 118.8(6) . . ?
C71 C76 H76 120.6 . . ?
C75 C76 H76 120.6 . . ?
O19 C77 C74 116.5(5) . . ?
O19 C77 O18 126.1(4) . . ?
O18 C77 C74 117.3(5) . . ?
O13 C78 O14 125.9(4) . . ?
O13 C78 C52 116.2(5) . . ?
O14 C78 C52 117.9(5) . . ?
C77 O18 Cu1 125.1(3) . 3 ?

loop_
_geom_bond_atom_site_label_1
_geom_bond_atom_site_label_2
_geom_bond_distance
_geom_bond_site_symmetry_2
_geom_bond_publ_flag
Cu1 Cu2 2.6365(9) . ?
Cu1 O2 1.982(3) . ?
Cu1 O5 1.947(4) 3_465 ?
Cu1 O13 1.924(3) . ?
Cu1 O21 2.166(6) . ?
Cu1 O18 2.031(3) 3_455 ?
Cu2 O1 1.910(3) . ?
Cu2 O6 2.069(4) 3_465 ?
Cu2 O14 1.987(3) . ?
Cu2 O19 1.939(4) 3_455 ?
Cu2 O22 2.172(6) . ?
Cu3 Cu4 2.9811(13) . ?
Cu3 O3 1.947(4) . ?
Cu3 O10 2.090(5) 3_565 ?
Cu3 O11 1.975(3) . ?
Cu3 O15 1.926(4) 3 ?
Cu3 O23A 2.233(14) . ?
Cu3 O23B 2.023(10) . ?
Cu4 O4 1.940(4) . ?
Cu4 O9 1.926(4) 3_565 ?
Cu4 O12 1.947(4) . ?
Cu4 O16 2.233(5) 4 ?
Cu4 O24A 2.22(11) . ?
Cu4 O24B 1.946(4) . ?
O1 C11 1.271(8) . ?
O2 C11 1.248(7) . ?
O3 C18 1.254(9) . ?
O4 C18 1.266(8) . ?
O5 C25 1.267(7) . ?
O6 C25 1.245(8) . ?
O7A C32A 1.251(16) . ?
O8A C32A 1.219(15) . ?
C32A C28A 1.510(14) . ?
C26A C27A 1.3900 . ?
C26A C31A 1.3900 . ?
C26A C4 1.448(11) . ?
C27A H27A 0.9300 . ?
C27A C29A 1.3900 . ?
C29A H29A 0.9300 . ?
C29A C28A 1.3900 . ?
C28A C30A 1.3900 . ?
C30A H30A 0.9300 . ?
C30A C31A 1.3900 . ?
C31A H31A 0.9300 . ?
O7B C32B 1.231(15) . ?
O8B C32B 1.213(15) . ?
C32B C28B 1.509(15) . ?
C26B C27B 1.3900 . ?
C26B C31B 1.3900 . ?
C26B C4 1.503(11) . ?
C27B H27B 0.9300 . ?
C27B C29B 1.3900 . ?
C29B H29B 0.9300 . ?
C29B C28B 1.3900 . ?
C28B C30B 1.3900 . ?
C30B H30B 0.9300 . ?
C30B C31B 1.3900 . ?
C31B H31B 0.9300 . ?
O9 C39 1.232(10) . ?
O10 C39 1.287(10) . ?
O11 C50 1.255(8) . ?
O12 C50 1.260(8) . ?
O13 C78 1.246(8) . ?
O14 C78 1.259(7) . ?
O15 C63 1.241(7) . ?
O16 C63 1.268(7) . ?
O17A C70A 1.181(13) . ?
O18A C70A 1.196(13) . ?
C70A C67A 1.476(11) . ?
C64A C65A 1.3900 . ?
C64A C69A 1.3900 . ?
C64A C42 1.492(8) . ?
C65A H65A 0.9300 . ?
C65A C66A 1.3900 . ?
C66A H66A 0.9300 . ?
C66A C67A 1.3900 . ?
C67A C68A 1.3900 . ?
C68A H68A 0.9300 . ?
C68A C69A 1.3900 . ?
C69A H69A 0.9300 . ?
O17B C70B 1.179(14) . ?
O18B C70B 1.209(15) . ?
C70B C67B 1.466(13) . ?
C64B C65B 1.3900 . ?
C64B C69B 1.3900 . ?
C64B C42 1.508(8) . ?
C65B H65B 0.9300 . ?
C65B C66B 1.3900 . ?
C66B H66B 0.9300 . ?
C66B C67B 1.3900 . ?
C67B C68B 1.3900 . ?
C68B H68B 0.9300 . ?
C68B C69B 1.3900 . ?
C69B H69B 0.9300 . ?
O19 C77 1.237(7) . ?
N1A C1A 1.394(6) . ?
N1A C3 1.394(6) . ?
N1A C12 1.454(6) . ?
C1A C2 1.385(6) . ?
C1A C5 1.462(6) . ?
N1B C1B 1.394(6) . ?
N1B C2 1.385(6) . ?
N1B C5 1.462(6) . ?
C1B C3 1.394(6) . ?
C1B C12 1.454(6) . ?
N2A C40A 1.374(5) . ?
N2A C43 1.387(6) . ?
N2A C44 1.459(6) . ?
C40A C41 1.402(6) . ?
C40A C51 1.479(6) . ?
N2B C40B 1.374(5) . ?
N2B C41 1.402(6) . ?
N2B C51 1.479(6) . ?
C40B C43 1.387(6) . ?
C40B C44 1.459(6) . ?
C2 C4 1.429(6) . ?
C2 C33 1.477(6) . ?
C3 C4 1.388(6) . ?
C3 C19 1.475(6) . ?
C5 C6 1.399(10) . ?
C5 C10 1.368(9) . ?
C6 H6 0.9300 . ?
C6 C7 1.403(8) . ?
C7 H7 0.9300 . ?
C7 C8 1.335(10) . ?
C8 C9 1.410(9) . ?
C8 C11 1.510(6) . ?
C9 H9 0.9300 . ?
C9 C10 1.384(8) . ?
C10 H10 0.9300 . ?
C12 C13 1.351(10) . ?
C12 C17 1.378(10) . ?
C13 H13 0.9300 . ?
C13 C14 1.373(8) . ?
C14 H14 0.9300 . ?
C14 C15 1.378(10) . ?
C15 C16 1.386(10) . ?
C15 C18 1.494(7) . ?
C16 H16 0.9300 . ?
C16 C17 1.385(7) . ?
C17 H17 0.9300 . ?
C19 C20 1.392(8) . ?
C19 C24 1.368(9) . ?
C20 H20 0.9300 . ?
C20 C21 1.398(7) . ?
C21 H21 0.9300 . ?
C21 C22 1.386(9) . ?
C22 C23 1.375(9) . ?
C22 C25 1.509(7) . ?
C23 H23 0.9300 . ?
C23 C24 1.381(8) . ?
C24 H24 0.9300 . ?
C33 C34 1.338(11) . ?
C33 C38 1.415(13) . ?
C34 H34 0.9300 . ?
C34 C35 1.443(10) . ?
C35 H35 0.9300 . ?
C35 C36 1.353(12) . ?
C36 C37 1.355(12) . ?
C36 C39 1.526(9) . ?
C37 H37 0.9300 . ?
C37 C38 1.384(8) . ?
C38 H38 0.9300 . ?
C41 C42 1.405(7) . ?
C41 C57 1.478(6) . ?
C42 C43 1.382(6) . ?
C43 C71 1.466(6) . ?
C44 C45 1.392(9) . ?
C44 C49 1.387(10) . ?
C45 H45 0.9300 . ?
C45 C46 1.395(7) . ?
C46 H46 0.9300 . ?
C46 C47 1.370(9) . ?
C47 C48 1.378(9) . ?
C47 C50 1.519(7) . ?
C48 H48 0.9300 . ?
C48 C49 1.401(7) . ?
C49 H49 0.9300 . ?
C51 C54 1.364(10) . ?
C51 C56 1.401(9) . ?
C52 C53 1.385(9) . ?
C52 C55 1.402(9) . ?
C52 C78 1.501(6) . ?
C53 H53 0.9300 . ?
C53 C54 1.410(7) . ?
C54 H54 0.9300 . ?
C55 H55 0.9300 . ?
C55 C56 1.406(7) . ?
C56 H56 0.9300 . ?
C57 C58 1.363(9) . ?
C57 C62 1.429(10) . ?
C58 H58 0.9300 . ?
C58 C59 1.387(7) . ?
C59 H59 0.9300 . ?
C59 C60 1.381(10) . ?
C60 C61 1.383(9) . ?
C60 C63 1.519(7) . ?
C61 H61 0.9300 . ?
C61 C62 1.379(7) . ?
C62 H62 0.9300 . ?
C71 C72 1.351(8) . ?
C71 C76 1.374(9) . ?
C72 H72 0.9300 . ?
C72 C73 1.396(7) . ?
C73 H73 0.9300 . ?
C73 C74 1.365(9) . ?
C74 C75 1.369(9) . ?
C74 C77 1.512(6) . ?
C75 H75 0.9300 . ?
C75 C76 1.402(8) . ?
C76 H76 0.9300 . ?
C77 O18 1.270(8) . ?

loop_
_geom_torsion_atom_site_label_1
_geom_torsion_atom_site_label_2
_geom_torsion_atom_site_label_3
_geom_torsion_atom_site_label_4
_geom_torsion
_geom_torsion_site_symmetry_1
_geom_torsion_site_symmetry_2
_geom_torsion_site_symmetry_3
_geom_torsion_site_symmetry_4
_geom_torsion_publ_flag
Cu1 O2 C11 O1 -9.3(7) . . . . ?
Cu1 O2 C11 C8 168.8(3) . . . . ?
Cu1 O5 C25 O6 27.8(7) 3_565 . . . ?
Cu1 O5 C25 C22 -147.9(4) 3_565 . . . ?
Cu1 O13 C78 O14 1.0(7) . . . . ?
Cu1 O13 C78 C52 -177.6(3) . . . . ?
Cu2 O1 C11 O2 -2.3(7) . . . . ?
Cu2 O1 C11 C8 179.5(3) . . . . ?
Cu2 O6 C25 O5 -14.3(8) 3_565 . . . ?
Cu2 O6 C25 C22 161.3(3) 3_565 . . . ?
Cu2 O14 C78 O13 -12.5(7) . . . . ?
Cu2 O14 C78 C52 166.1(3) . . . . ?
Cu2 O19 C77 C74 -150.6(4) 3 . . . ?
Cu2 O19 C77 O18 26.6(7) 3 . . . ?
Cu3 O3 C18 O4 -19.2(8) . . . . ?
Cu3 O3 C18 C15 159.4(4) . . . . ?
Cu3 O10 C39 O9 37.8(11) 3_465 . . . ?
Cu3 O10 C39 C36 -146.0(5) 3_465 . . . ?
Cu3 O11 C50 O12 -12.2(9) . . . . ?
Cu3 O11 C50 C47 168.8(4) . . . . ?
Cu3 O15 C63 O16 19.6(9) 3_455 . . . ?
Cu3 O15 C63 C60 -157.2(4) 3_455 . . . ?
Cu4 O4 C18 O3 -12.9(8) . . . . ?
Cu4 O4 C18 C15 168.4(3) . . . . ?
Cu4 O9 C39 O10 -13.4(9) 3_465 . . . ?
Cu4 O9 C39 C36 170.4(4) 3_465 . . . ?
Cu4 O12 C50 O11 -20.1(8) . . . . ?
Cu4 O12 C50 C47 158.9(3) . . . . ?
Cu4 O16 C63 O15 93.8(7) 4_544 . . . ?
Cu4 O16 C63 C60 -89.5(6) 4_544 . . . ?
O7A C32A C28A C29A 25.4(19) . . . . ?
O7A C32A C28A C30A -158.0(15) . . . . ?
O8A C32A C28A C29A -166.0(14) . . . . ?
O8A C32A C28A C30A 10.6(19) . . . . ?
C32A C28A C30A C31A -176.6(14) . . . . ?
C26A C27A C29A C28A 0.0 . . . . ?
C27A C26A C31A C30A 0.0 . . . . ?
C27A C26A C4 C2 151.8(10) . . . . ?
C27A C26A C4 C3 -34(2) . . . . ?
C27A C29A C28A C32A 176.6(14) . . . . ?
C27A C29A C28A C30A 0.0 . . . . ?
C29A C28A C30A C31A 0.0 . . . . ?
C28A C30A C31A C26A 0.0 . . . . ?
C31A C26A C27A C29A 0.0 . . . . ?
C31A C26A C4 C2 -24.1(19) . . . . ?
C31A C26A C4 C3 150.2(8) . . . . ?
O7B C32B C28B C29B 0(2) . . . . ?
O7B C32B C28B C30B 171.7(16) . . . . ?
O8B C32B C28B C29B -174.9(14) . . . . ?
O8B C32B C28B C30B -3.1(19) . . . . ?
C32B C28B C30B C31B -172.1(15) . . . . ?
C26B C27B C29B C28B 0.0 . . . . ?
C27B C26B C31B C30B 0.0 . . . . ?
C27B C26B C4 C2 148.8(10) . . . . ?
C27B C26B C4 C3 -33(2) . . . . ?
C27B C29B C28B C32B 171.6(16) . . . . ?
C27B C29B C28B C30B 0.0 . . . . ?
C29B C28B C30B C31B 0.0 . . . . ?
C28B C30B C31B C26B 0.0 . . . . ?
C31B C26B C27B C29B 0.0 . . . . ?
C31B C26B C4 C2 -33.0(16) . . . . ?
C31B C26B C4 C3 145.7(10) . . . . ?
O17A C70A C67A C66A -7(2) . . . . ?
O17A C70A C67A C68A 177.9(16) . . . . ?
O18A C70A C67A C66A 175.3(15) . . . . ?
O18A C70A C67A C68A 0(2) . . . . ?
C70A C67A C68A C69A 174.8(17) . . . . ?
C64A C65A C66A C67A 0.0 . . . . ?
C64A C42 C43 C71 -10.0(13) . . . . ?
C65A C64A C69A C68A 0.0 . . . . ?
C65A C64A C42 C41 -39.6(15) . . . . ?
C65A C64A C42 C43 135.2(9) . . . . ?
C65A C66A C67A C70A -175.0(16) . . . . ?
C65A C66A C67A C68A 0.0 . . . . ?
C66A C67A C68A C69A 0.0 . . . . ?
C67A C68A C69A C64A 0.0 . . . . ?
C69A C64A C65A C66A 0.0 . . . . ?
C69A C64A C42 C41 134.4(10) . . . . ?
C69A C64A C42 C43 -50.8(17) . . . . ?
O17B C70B C67B C66B 16.1(18) . . . . ?
O17B C70B C67B C68B -164.1(11) . . . . ?
O18B C70B C67B C66B -157.4(11) . . . . ?
O18B C70B C67B C68B 22.5(17) . . . . ?
C70B C67B C68B C69B -179.9(12) . . . . ?
C64B C65B C66B C67B 0.0 . . . . ?
C64B C42 C43 C71 -7.4(12) . . . . ?
C65B C64B C69B C68B 0.0 . . . . ?
C65B C64B C42 C41 -30.8(13) . . . . ?
C65B C64B C42 C43 141.0(8) . . . . ?
C65B C66B C67B C70B 179.9(12) . . . . ?
C65B C66B C67B C68B 0.0 . . . . ?
C66B C67B C68B C69B 0.0 . . . . ?
C67B C68B C69B C64B 0.0 . . . . ?
C69B C64B C65B C66B 0.0 . . . . ?
C69B C64B C42 C41 147.4(8) . . . . ?
C69B C64B C42 C43 -40.7(12) . . . . ?
O19 C77 O18 Cu1 -13.9(8) . . . 3 ?
N1A C1A C2 C4 0.4(7) . . . . ?
N1A C1A C2 C33 175.7(6) . . . . ?
N1A C1A C5 C6 -103.7(8) . . . . ?
N1A C1A C5 C10 71.6(9) . . . . ?
N1A C3 C4 C2 0.6(7) . . . . ?
N1A C3 C19 C20 -97.7(7) . . . . ?
N1A C3 C19 C24 82.2(7) . . . . ?
N1A C12 C13 C14 179.1(7) . . . . ?
N1A C12 C17 C16 179.2(5) . . . . ?
C1A N1A C3 C4 -0.3(7) . . . . ?
C1A N1A C3 C19 -163.7(5) . . . . ?
C1A N1A C12 C13 63.5(9) . . . . ?
C1A N1A C12 C17 -112.8(7) . . . . ?
C1A C2 C4 C3 -0.6(7) . . . . ?
C1A C2 C33 C34 118.2(8) . . . . ?
C1A C2 C33 C38 -60.1(9) . . . . ?
C1A C5 C6 C7 -176.3(7) . . . . ?
C1A C5 C10 C9 176.9(6) . . . . ?
N1B C1B C3 C4 -0.3(7) . . . . ?
N1B C1B C3 C19 -163.7(5) . . . . ?
N1B C1B C12 C13 63.5(9) . . . . ?
N1B C1B C12 C17 -112.8(7) . . . . ?
N1B C2 C4 C3 -0.6(7) . . . . ?
N1B C2 C33 C34 118.2(8) . . . . ?
N1B C2 C33 C38 -60.1(9) . . . . ?
N1B C5 C6 C7 -176.3(7) . . . . ?
N1B C5 C10 C9 176.9(6) . . . . ?
C1B N1B C2 C4 0.4(7) . . . . ?
C1B N1B C2 C33 175.7(6) . . . . ?
C1B N1B C5 C6 -103.7(8) . . . . ?
C1B N1B C5 C10 71.6(9) . . . . ?
C1B C3 C4 C2 0.6(7) . . . . ?
C1B C3 C19 C20 -97.7(7) . . . . ?
C1B C3 C19 C24 82.2(7) . . . . ?
C1B C12 C13 C14 179.1(7) . . . . ?
C1B C12 C17 C16 179.2(5) . . . . ?
N2A C40A C41 C42 -0.4(7) . . . . ?
N2A C40A C41 C57 -178.3(6) . . . . ?
N2A C40A C51 C54 -106.0(7) . . . . ?
N2A C40A C51 C56 72.4(8) . . . . ?
N2A C43 C71 C72 -104.6(7) . . . . ?
N2A C43 C71 C76 72.7(7) . . . . ?
N2A C44 C45 C46 -177.4(5) . . . . ?
N2A C44 C49 C48 178.0(5) . . . . ?
C40A N2A C43 C42 -0.8(7) . . . . ?
C40A N2A C43 C71 -166.7(5) . . . . ?
C40A N2A C44 C45 -122.2(7) . . . . ?
C40A N2A C44 C49 59.2(9) . . . . ?
C40A C41 C42 C43 -0.1(7) . . . . ?
C40A C41 C57 C58 -53.3(10) . . . . ?
C40A C41 C57 C62 131.9(7) . . . . ?
C40A C51 C54 C53 177.9(5) . . . . ?
C40A C51 C56 C55 -177.4(5) . . . . ?
N2B C40B C43 C42 -0.8(7) . . . . ?
N2B C40B C43 C71 -166.7(5) . . . . ?
N2B C40B C44 C45 -122.2(7) . . . . ?
N2B C40B C44 C49 59.2(9) . . . . ?
N2B C41 C42 C43 -0.1(7) . . . . ?
N2B C41 C57 C58 -53.3(10) . . . . ?
N2B C41 C57 C62 131.9(7) . . . . ?
N2B C51 C54 C53 177.9(5) . . . . ?
N2B C51 C56 C55 -177.4(5) . . . . ?
C40B N2B C41 C42 -0.4(7) . . . . ?
C40B N2B C41 C57 -178.3(6) . . . . ?
C40B N2B C51 C54 -106.0(7) . . . . ?
C40B N2B C51 C56 72.4(8) . . . . ?
C40B C43 C71 C72 -104.6(7) . . . . ?
C40B C43 C71 C76 72.7(7) . . . . ?
C40B C44 C45 C46 -177.4(5) . . . . ?
C40B C44 C49 C48 178.0(5) . . . . ?
C2 C1A C5 C6 81.6(9) . . . . ?
C2 C1A C5 C10 -103.2(8) . . . . ?
C2 N1B C1B C3 -0.1(7) . . . . ?
C2 N1B C1B C12 178.1(7) . . . . ?
C2 N1B C5 C6 81.6(9) . . . . ?
C2 N1B C5 C10 -103.2(8) . . . . ?
C2 C33 C34 C35 174.8(6) . . . . ?
C2 C33 C38 C37 -176.4(7) . . . . ?
C3 N1A C1A C2 -0.1(7) . . . . ?
C3 N1A C1A C5 -175.7(6) . . . . ?
C3 N1A C12 C13 -118.6(7) . . . . ?
C3 N1A C12 C17 65.1(9) . . . . ?
C3 C1B C12 C13 -118.6(7) . . . . ?
C3 C1B C12 C17 65.1(9) . . . . ?
C3 C19 C20 C21 178.5(5) . . . . ?
C3 C19 C24 C23 -177.6(6) . . . . ?
C4 C26A C27A C29A -176(2) . . . . ?
C4 C26A C31A C30A 176.0(19) . . . . ?
C4 C26B C27B C29B 178.3(19) . . . . ?
C4 C26B C31B C30B -178(2) . . . . ?
C4 C2 C33 C34 -67.6(10) . . . . ?
C4 C2 C33 C38 114.1(8) . . . . ?
C4 C3 C19 C20 102.7(8) . . . . ?
C4 C3 C19 C24 -77.4(9) . . . . ?
C5 C1A C2 C4 175.9(6) . . . . ?
C5 C1A C2 C33 -8.9(11) . . . . ?
C5 N1B C1B C3 -175.7(6) . . . . ?
C5 N1B C1B C12 2.5(10) . . . . ?
C5 N1B C2 C4 175.9(6) . . . . ?
C5 N1B C2 C33 -8.9(11) . . . . ?
C5 C6 C7 C8 -4.6(14) . . . . ?
C6 C5 C10 C9 -7.7(10) . . . . ?
C6 C7 C8 C9 0.1(12) . . . . ?
C6 C7 C8 C11 178.4(7) . . . . ?
C7 C8 C9 C10 0.5(9) . . . . ?
C7 C8 C11 O1 4.7(8) . . . . ?
C7 C8 C11 O2 -173.5(6) . . . . ?
C8 C9 C10 C5 3.4(10) . . . . ?
C9 C8 C11 O1 -177.0(5) . . . . ?
C9 C8 C11 O2 4.8(7) . . . . ?
C10 C5 C6 C7 8.2(12) . . . . ?
C11 C8 C9 C10 -177.7(5) . . . . ?
C12 N1A C1A C2 178.1(7) . . . . ?
C12 N1A C1A C5 2.5(10) . . . . ?
C12 N1A C3 C4 -178.6(6) . . . . ?
C12 N1A C3 C19 18.0(10) . . . . ?
C12 C1B C3 C4 -178.6(6) . . . . ?
C12 C1B C3 C19 18.0(10) . . . . ?
C12 C13 C14 C15 2.6(12) . . . . ?
C13 C12 C17 C16 2.9(9) . . . . ?
C13 C14 C15 C16 1.2(11) . . . . ?
C13 C14 C15 C18 177.9(6) . . . . ?
C14 C15 C16 C17 -2.8(9) . . . . ?
C14 C15 C18 O3 12.0(9) . . . . ?
C14 C15 C18 O4 -169.2(6) . . . . ?
C15 C16 C17 C12 0.8(9) . . . . ?
C16 C15 C18 O3 -171.2(5) . . . . ?
C16 C15 C18 O4 7.6(8) . . . . ?
C17 C12 C13 C14 -4.6(11) . . . . ?
C18 C15 C16 C17 -179.6(5) . . . . ?
C19 C3 C4 C26A -13.8(17) . . . . ?
C19 C3 C4 C26B -17.1(18) . . . . ?
C19 C3 C4 C2 161.8(6) . . . . ?
C19 C20 C21 C22 -1.0(9) . . . . ?
C20 C19 C24 C23 2.3(11) . . . . ?
C20 C21 C22 C23 2.5(9) . . . . ?
C20 C21 C22 C25 176.7(5) . . . . ?
C21 C22 C23 C24 -1.6(11) . . . . ?
C21 C22 C25 O5 -17.7(8) . . . . ?
C21 C22 C25 O6 166.4(5) . . . . ?
C22 C23 C24 C19 -0.9(12) . . . . ?
C23 C22 C25 O5 156.5(6) . . . . ?
C23 C22 C25 O6 -19.4(8) . . . . ?
C24 C19 C20 C21 -1.4(9) . . . . ?
C25 C22 C23 C24 -175.9(7) . . . . ?
C33 C2 C4 C26A -0.6(19) . . . . ?
C33 C2 C4 C26B 3.5(17) . . . . ?
C33 C2 C4 C3 -175.5(7) . . . . ?
C33 C34 C35 C36 6.0(12) . . . . ?
C34 C33 C38 C37 5.1(11) . . . . ?
C34 C35 C36 C37 -2.9(13) . . . . ?
C34 C35 C36 C39 -178.0(6) . . . . ?
C35 C36 C37 C38 1.1(12) . . . . ?
C35 C36 C39 O9 4.1(10) . . . . ?
C35 C36 C39 O10 -172.3(7) . . . . ?
C36 C37 C38 C33 -2.2(12) . . . . ?
C37 C36 C39 O9 -171.3(7) . . . . ?
C37 C36 C39 O10 12.3(10) . . . . ?
C38 C33 C34 C35 -6.8(10) . . . . ?
C39 C36 C37 C38 176.3(6) . . . . ?
C41 C40A C51 C54 76.8(9) . . . . ?
C41 C40A C51 C56 -104.7(7) . . . . ?
C41 N2B C40B C43 0.7(7) . . . . ?
C41 N2B C40B C44 177.7(6) . . . . ?
C41 N2B C51 C54 76.8(9) . . . . ?
C41 N2B C51 C56 -104.7(7) . . . . ?
C41 C42 C43 N2A 0.5(7) . . . . ?
C41 C42 C43 C40B 0.5(7) . . . . ?
C41 C42 C43 C71 165.7(6) . . . . ?
C41 C57 C58 C59 -174.1(6) . . . . ?
C41 C57 C62 C61 172.2(5) . . . . ?
C42 C64A C65A C66A 174.3(16) . . . . ?
C42 C64A C69A C68A -173.6(18) . . . . ?
C42 C64B C65B C66B 178.2(13) . . . . ?
C42 C64B C69B C68B -178.3(12) . . . . ?
C42 C41 C57 C58 129.2(7) . . . . ?
C42 C41 C57 C62 -45.6(9) . . . . ?
C42 C43 C71 C72 92.3(8) . . . . ?
C42 C43 C71 C76 -90.4(8) . . . . ?
C43 N2A C40A C41 0.7(7) . . . . ?
C43 N2A C40A C51 -177.0(6) . . . . ?
C43 N2A C44 C45 54.3(9) . . . . ?
C43 N2A C44 C49 -124.3(6) . . . . ?
C43 C40B C44 C45 54.3(9) . . . . ?
C43 C40B C44 C49 -124.3(6) . . . . ?
C43 C71 C72 C73 -179.2(5) . . . . ?
C43 C71 C76 C75 178.8(7) . . . . ?
C44 N2A C40A C41 177.7(6) . . . . ?
C44 N2A C40A C51 0.0(10) . . . . ?
C44 N2A C43 C42 -177.8(6) . . . . ?
C44 N2A C43 C71 16.3(9) . . . . ?
C44 C40B C43 C42 -177.8(6) . . . . ?
C44 C40B C43 C71 16.3(9) . . . . ?
C44 C45 C46 C47 -0.4(9) . . . . ?
C45 C44 C49 C48 -0.5(9) . . . . ?
C45 C46 C47 C48 -1.0(9) . . . . ?
C45 C46 C47 C50 177.4(5) . . . . ?
C46 C47 C48 C49 1.6(9) . . . . ?
C46 C47 C50 O11 12.5(8) . . . . ?
C46 C47 C50 O12 -166.5(5) . . . . ?
C47 C48 C49 C44 -0.8(10) . . . . ?
C48 C47 C50 O11 -169.1(6) . . . . ?
C48 C47 C50 O12 11.8(8) . . . . ?
C49 C44 C45 C46 1.1(8) . . . . ?
C50 C47 C48 C49 -176.8(6) . . . . ?
C51 C40A C41 C42 177.1(7) . . . . ?
C51 C40A C41 C57 -0.7(12) . . . . ?
C51 N2B C40B C43 -177.0(6) . . . . ?
C51 N2B C40B C44 0.0(10) . . . . ?
C51 N2B C41 C42 177.1(7) . . . . ?
C51 N2B C41 C57 -0.7(12) . . . . ?
C52 C53 C54 C51 0.7(9) . . . . ?
C52 C55 C56 C51 -1.6(8) . . . . ?
C53 C52 C55 C56 1.7(8) . . . . ?
C53 C52 C78 O13 9.7(7) . . . . ?
C53 C52 C78 O14 -169.0(5) . . . . ?
C54 C51 C56 C55 1.0(8) . . . . ?
C55 C52 C53 C54 -1.3(8) . . . . ?
C55 C52 C78 O13 -171.4(5) . . . . ?
C55 C52 C78 O14 9.9(7) . . . . ?
C56 C51 C54 C53 -0.6(8) . . . . ?
C57 C41 C42 C64A -6.6(14) . . . . ?
C57 C41 C42 C64B -9.1(12) . . . . ?
C57 C41 C42 C43 177.8(6) . . . . ?
C57 C58 C59 C60 0.4(10) . . . . ?
C58 C57 C62 C61 -2.9(9) . . . . ?
C58 C59 C60 C61 0.4(9) . . . . ?
C58 C59 C60 C63 177.3(5) . . . . ?
C59 C60 C61 C62 -2.5(9) . . . . ?
C59 C60 C63 O15 11.8(8) . . . . ?
C59 C60 C63 O16 -165.3(5) . . . . ?
C60 C61 C62 C57 3.8(9) . . . . ?
C61 C60 C63 O15 -171.4(6) . . . . ?
C61 C60 C63 O16 11.6(8) . . . . ?
C62 C57 C58 C59 0.8(9) . . . . ?
C63 C60 C61 C62 -179.3(5) . . . . ?
C71 C72 C73 C74 -0.8(10) . . . . ?
C72 C71 C76 C75 -3.9(11) . . . . ?
C72 C73 C74 C75 -1.8(10) . . . . ?
C72 C73 C74 C77 174.0(6) . . . . ?
C73 C74 C75 C76 1.5(12) . . . . ?
C73 C74 C77 O19 -12.7(8) . . . . ?
C73 C74 C77 O18 169.9(5) . . . . ?
C74 C75 C76 C71 1.3(13) . . . . ?
C74 C77 O18 Cu1 163.2(3) . . . 3 ?
C75 C74 C77 O19 163.0(6) . . . . ?
C75 C74 C77 O18 -14.4(8) . . . . ?
C76 C71 C72 C73 3.7(10) . . . . ?
C77 C74 C75 C76 -174.3(7) . . . . ?
C78 C52 C53 C54 177.6(5) . . . . ?
C78 C52 C55 C56 -177.2(5) . . . . ?

loop_
_platon_squeeze_void_nr
_platon_squeeze_void_average_x
_platon_squeeze_void_average_y
_platon_squeeze_void_average_z
_platon_squeeze_void_volume
_platon_squeeze_void_count_electrons
_platon_squeeze_void_content
1 -0.000 0.000 -0.245 1375 347 ' '
2 0.500 0.500 0.302 1375 347 ' '

loop_
_twin_individual_id
_twin_individual_mass_fraction_refined
1 0.818(14)
2 0.182(14)
